data_1569297
loop_
_publ_author_name
'Takase, Masayoshi'
'Takata, Toranosuke'
'Oki, Kosuke'
'Mori, Shigeki'
'Uno, Hidemitsu'

_publ_section_title
;
 Substituent effects on paratropicity and diatropicity in \p-extended
 hexapyrrolohexaazacoronene
;
_journal_issue 25
_journal_name_full 'Chemical Science'
_journal_page_first 7036
_journal_page_last 7043
_journal_paper_doi 10.1039/D2SC07037E
_journal_volume 14
_journal_year 2023
_chemical_formula_moiety 'C7 H8 O, C63 H70 N7, 2(C H Cl3), 1(F6 Sb)'
_chemical_formula_sum 'C72 H80 Cl6 F6 N7 O Sb'
_chemical_formula_weight 1507.88
_space_group_crystal_system monoclinic
_space_group_IT_number 14
_space_group_name_Hall '-P 2ybc'
_space_group_name_H-M_alt 'P 1 21/c 1'
_atom_sites_solution_hydrogens geom
_atom_sites_solution_primary iterative
_audit_creation_date 2022-12-03
_audit_creation_method
;
Olex2 1.5
(compiled 2022.04.07 svn.rca3783a0 for OlexSys, GUI svn.r6498)
;
_audit_update_record
;
2022-12-23 deposited with the CCDC.	2023-06-05 downloaded from the CCDC.
;
_cell_angle_alpha 90
_cell_angle_beta 101.007(4)
_cell_angle_gamma 90
_cell_formula_units_Z 4
_cell_length_a 15.9748(7)
_cell_length_b 12.9194(4)
_cell_length_c 34.5124(10)
_cell_measurement_reflns_used 27089
_cell_measurement_temperature 100
_cell_measurement_theta_max 30.7230
_cell_measurement_theta_min 1.9210
_cell_volume 6991.8(4)
_computing_cell_refinement 'CrysAlisPro 1.171.40.67a (Rigaku OD, 2019)'
_computing_data_collection 'CrysAlisPro 1.171.40.67a (Rigaku OD, 2019)'
_computing_data_reduction 'CrysAlisPro 1.171.40.67a (Rigaku OD, 2019)'
_computing_molecular_graphics 'Olex2 1.5 (Dolomanov et al., 2009)'
_computing_publication_material 'Olex2 1.5 (Dolomanov et al., 2009)'
_computing_structure_refinement 'SHELXL 2019/2 (Sheldrick, 2015)'
_computing_structure_solution 'SHELXT 2019/2 (Sheldrick, 2015)'
_diffrn_ambient_temperature 100
_diffrn_detector 'CCD plate'
_diffrn_measured_fraction_theta_full 1.000
_diffrn_measured_fraction_theta_max 0.951
_diffrn_measurement_details
;
List of Runs (angles in degrees, time in seconds):

  # Type    Start    End  Width  t~exp~   \w     \q     \k     \f   Frames
#--------------------------------------------------------------------------
  1  \w   -110.00  70.00   0.50   36.00    --  -20.00  45.00   0.00  360
  2  \w   -110.00  70.00   0.50   36.00    --  -20.00  45.00  90.00  360
  3  \w   -110.00  70.00   0.50   36.00    --  -20.00  45.00 180.00  360
  4  \w   -110.00  70.00   0.50   36.00    --  -20.00  45.00 270.00  360
;
_diffrn_measurement_device 'abstract diffractometer'
_diffrn_measurement_device_type 'dtrek-CrysAlisPro-abstract goniometer imported rigaku-d*trek images'
_diffrn_measurement_method '\w scans'
_diffrn_orient_matrix_type 'CrysAlisPro convention (1999,Acta A55,543-557)'
_diffrn_orient_matrix_UB_11 -0.0022611000
_diffrn_orient_matrix_UB_12 -0.0508508000
_diffrn_orient_matrix_UB_13 -0.0078887000
_diffrn_orient_matrix_UB_21 -0.0450956000
_diffrn_orient_matrix_UB_22 0.0012243000
_diffrn_orient_matrix_UB_23 -0.0023959000
_diffrn_orient_matrix_UB_31 -0.0029268000
_diffrn_orient_matrix_UB_32 0.0206777000
_diffrn_orient_matrix_UB_33 -0.0192428000
_diffrn_radiation_monochromator graphite
_diffrn_radiation_probe x-ray
_diffrn_radiation_type 'Mo K\a'
_diffrn_radiation_wavelength 0.71073
_diffrn_reflns_av_R_equivalents 0.1171
_diffrn_reflns_av_unetI/netI 0.1180
_diffrn_reflns_Laue_measured_fraction_full 1.000
_diffrn_reflns_Laue_measured_fraction_max 0.951
_diffrn_reflns_limit_h_max 22
_diffrn_reflns_limit_h_min -23
_diffrn_reflns_limit_k_max 18
_diffrn_reflns_limit_k_min -18
_diffrn_reflns_limit_l_max 49
_diffrn_reflns_limit_l_min -49
_diffrn_reflns_number 132811
_diffrn_reflns_point_group_measured_fraction_full 1.000
_diffrn_reflns_point_group_measured_fraction_max 0.951
_diffrn_reflns_theta_full 25.242
_diffrn_reflns_theta_max 31.256
_diffrn_reflns_theta_min 1.687
_diffrn_source 'Rigaku VariMax 1.2kw Rotating Anode'
_diffrn_source_type 'Enhance (Mo) X-ray Source'
_exptl_absorpt_coefficient_mu 0.689
_exptl_absorpt_correction_T_max 1.00000
_exptl_absorpt_correction_T_min 0.80386
_exptl_absorpt_correction_type multi-scan
_exptl_absorpt_process_details
;
CrysAlisPro 1.171.40.67a (Rigaku Oxford Diffraction, 2019)
Empirical absorption correction using spherical harmonics,
 implemented in SCALE3 ABSPACK scaling algorithm.
;
_exptl_crystal_colour brown
_exptl_crystal_colour_primary brown
_exptl_crystal_density_diffrn 1.432
_exptl_crystal_description plate
_exptl_crystal_F_000 3104
_exptl_crystal_size_max 0.25
_exptl_crystal_size_mid 0.04
_exptl_crystal_size_min 0.01
_refine_diff_density_max 0.609
_refine_diff_density_min -0.905
_refine_diff_density_rms 0.095
_refine_ls_extinction_method none
_refine_ls_goodness_of_fit_ref 1.075
_refine_ls_hydrogen_treatment constr
_refine_ls_matrix_type full
_refine_ls_number_parameters 1305
_refine_ls_number_reflns 21689
_refine_ls_number_restraints 2052
_refine_ls_restrained_S_all 1.063
_refine_ls_R_factor_all 0.2501
_refine_ls_R_factor_gt 0.1194
_refine_ls_shift/su_max 0.002
_refine_ls_shift/su_mean 0.000
_refine_ls_structure_factor_coef Fsqd
_refine_ls_weighting_details 'w=1/[\s^2^(Fo^2^)+(0.1130P)^2^+17.1910P] where P=(Fo^2^+2Fc^2^)/3'
_refine_ls_weighting_scheme calc
_refine_ls_wR_factor_gt 0.2699
_refine_ls_wR_factor_ref 0.3281
_reflns_Friedel_coverage 0.000
_reflns_number_gt 9236
_reflns_number_total 21689
_reflns_threshold_expression 'I > 2\s(I)'
_cod_data_source_file d2sc07037e2.cif
_cod_data_source_block takata
_cod_database_code 1569297
_shelx_shelxl_version_number 2019/2
_chemical_oxdiff_formula C63H70N7
_shelx_space_group_comment
;
The symmetry employed for this shelxl refinement is uniquely defined
by the following loop, which should always be used as a source of
symmetry information in preference to the above space-group names.
They are only intended as comments.
;
_olex2_refinement_description
;
1. Fixed Uiso
 At 1.2 times of:
  All C(H) groups, All C(H,H) groups
 At 1.5 times of:
  All C(H,H,H) groups
2. Shared sites
{C56, C56A}
3. Restrained distances
 Cl1-C71 = Cl2-C71 = Cl3-C71 = Cl1A-C71A = Cl2A-C71A = Cl3A-C71A = Cl4-C72 =
 Cl5-C72 = Cl6-C72 = Cl4A-C72A = Cl5A-C72A = Cl6A-C72A = Cl4B-C72B = Cl5B-C72B =
  Cl6B-C72B = Cl1B-C71B = Cl2B-C71B = Cl3B-C71B
 1.78 with sigma of 0.02
 C13-C38 = C13A-C38A = C16-C40 = C16A-C40A = C17-C42 = C17-C42A
 1.5 with sigma of 0.02
 C42-C43 = C42A-C43A = C40-C41 = C40A-C41A = C38-C39 = C38A-C39A
 1.54 with sigma of 0.02
 Cl1-Cl2 = Cl2-Cl3 = Cl3-Cl1 = Cl1A-Cl2A = Cl2A-Cl3A = Cl3A-Cl1A = Cl4-Cl5 =
 Cl5-Cl6 = Cl6-Cl4 = Cl4A-Cl5A = Cl5A-Cl6A = Cl6A-Cl4A = Cl4B-Cl5B = Cl5B-Cl6B =
  Cl6B-Cl4B = Cl1B-Cl2B = Cl2B-Cl3B = Cl3B-Cl1B
 2.88 with sigma of 0.04
 C13-C39 = C13A-C39A = C16-C41 = C16A-C41A = C17-C43 = C17A-C43A
 2.45 with sigma of 0.04
 C31-C56 \\sim C31-C56A
 with sigma of 0.02
 C56-C57 \\sim C56-C61 \\sim C56A-C57A \\sim C56A-C61A
 with sigma of 0.02
 C57-C58 \\sim C60-C61 \\sim C57A-C58A \\sim C60A-C61A
 with sigma of 0.02
 C58-C59 \\sim C59-C60 \\sim C58A-C59A \\sim C59A-C60A
 with sigma of 0.02
 C59-N7 \\sim C59A-N7A
 with sigma of 0.02
 N7-C62 \\sim N7-C63 \\sim N7A-C62A \\sim N7A-C63A
 with sigma of 0.02
 C17-C18 \\sim C17A-C18 \\sim C15-C16 \\sim C15A-C16A \\sim C14-C13 \\sim
C14A-C13A
 with sigma of 0.02
 C16-C17 \\sim C16A-C17A \\sim C12-C13 \\sim C12-C13A
 with sigma of 0.02
 C14-C15 \\sim C14A-C15A
 with sigma of 0.02
 N2-C14 \\sim N2-C14A \\sim N3-C15 \\sim N3-C15A
 with sigma of 0.02
4. Rigid bond restraints
 Cl1, Cl2, Cl3, C71, C71, Cl1A, Cl2A, Cl3A, C71A, C71A, Cl4A, Cl4A, Cl5A, Cl5A,
  Cl6A, Cl6A, C72A, Cl4, Cl4, Cl5, Cl5, Cl6, Cl6, C72, Cl4B, Cl5B, Cl6B, C72B,
 Cl1B, Cl2B, Cl3B, C71B
 with sigma for 1-2 distances of 0.02 and sigma for 1-3 distances of 0.02
 N7, C56, C57, C58, C59, C60, C61, C62, C63, N7A, C56A, C57A, C58A, C59A, C60A,
  C61A, C62A, C63A
 with sigma for 1-2 distances of 0.01 and sigma for 1-3 distances of 0.02
 C13, C14, C15, C16, C17, C40, C41, C42, C43, C13A, C14A, C15A, C16A, C17A,
 C38A, C39A, C40A, C41A, C42A, C43A
 with sigma for 1-2 distances of 0.01 and sigma for 1-3 distances of 0.01
 Sb1, F1, F2, F3, F4, F5, F6, Sb1A, F1A, F2A, F3A, F4A, F5A, F6A, Sb1B, F1B,
 F2B, F3B, F4B, F5B, F6B
 with sigma for 1-2 distances of 0.02 and sigma for 1-3 distances of 0.02
5. Uiso/Uaniso restraints and constraints
Cl1 \\sim Cl2 \\sim Cl3 \\sim C71 \\sim C71 \\sim Cl1A \\sim Cl2A \\sim Cl3A
\\sim C71A \\sim C71A \\sim Cl4A \\sim Cl4A \\sim Cl5A \\sim Cl5A \\sim Cl6A
\\sim Cl6A \\sim C72A \\sim Cl4 \\sim Cl4 \\sim Cl5 \\sim Cl5 \\sim Cl6 \\sim
Cl6 \\sim C72 \\sim Cl4B \\sim Cl5B \\sim Cl6B \\sim C72B \\sim Cl1B \\sim Cl2B
\\sim Cl3B \\sim C71B: within 2A with sigma of 0.02 and sigma for terminal
atoms of 0.04 within 2A
N7 \\sim C56 \\sim C57 \\sim C58 \\sim C59 \\sim C60 \\sim C61 \\sim C62 \\sim
C63 \\sim N7A \\sim C56A \\sim C57A \\sim C58A \\sim C59A \\sim C60A \\sim C61A
\\sim C62A \\sim C63A: within 2A with sigma of 0.01 and sigma for terminal
atoms of 0.02 within 2A
C13 \\sim C14 \\sim C15 \\sim C16 \\sim C17 \\sim C40 \\sim C41 \\sim C42 \\sim
C43 \\sim C13A \\sim C14A \\sim C15A \\sim C16A \\sim C17A \\sim C38A \\sim
C39A \\sim C40A \\sim C41A \\sim C42A \\sim C43A: within 2A with sigma of 0.01
and sigma for terminal atoms of 0.02 within 2A
Sb1 \\sim F1 \\sim F2 \\sim F3 \\sim F4 \\sim F5 \\sim F6 \\sim Sb1A \\sim F1A
\\sim F2A \\sim F3A \\sim F4A \\sim F5A \\sim F6A \\sim Sb1B \\sim F1B \\sim
F2B \\sim F3B \\sim F4B \\sim F5B \\sim F6B: within 2A with sigma of 0.02 and
sigma for terminal atoms of 0.04 within 2A
Uanis(Cl1) \\sim Ueq, Uanis(Cl2) \\sim Ueq, Uanis(Cl3) \\sim Ueq, Uanis(C71)
\\sim Ueq, Uanis(C71) \\sim Ueq, Uanis(Cl1A) \\sim Ueq, Uanis(Cl2A) \\sim Ueq,
Uanis(Cl3A) \\sim Ueq, Uanis(C71A) \\sim Ueq, Uanis(C71A) \\sim Ueq,
Uanis(Cl4A) \\sim Ueq, Uanis(Cl4A) \\sim Ueq, Uanis(Cl5A) \\sim Ueq,
Uanis(Cl5A) \\sim Ueq, Uanis(Cl6A) \\sim Ueq, Uanis(Cl6A) \\sim Ueq,
Uanis(C72A) \\sim Ueq, Uanis(Cl4) \\sim Ueq, Uanis(Cl4) \\sim Ueq, Uanis(Cl5)
\\sim Ueq, Uanis(Cl5) \\sim Ueq, Uanis(Cl6) \\sim Ueq, Uanis(Cl6) \\sim Ueq,
Uanis(C72) \\sim Ueq, Uanis(Cl4B) \\sim Ueq, Uanis(Cl5B) \\sim Ueq, Uanis(Cl6B)
\\sim Ueq, Uanis(C72B) \\sim Ueq, Uanis(Cl1B) \\sim Ueq, Uanis(Cl2B) \\sim Ueq,
Uanis(Cl3B) \\sim Ueq, Uanis(C71B) \\sim Ueq: with sigma of 0.05 and sigma for
terminal atoms of 0.1
Uanis(N7) \\sim Ueq, Uanis(C56) \\sim Ueq, Uanis(C57) \\sim Ueq, Uanis(C58)
\\sim Ueq, Uanis(C59) \\sim Ueq, Uanis(C60) \\sim Ueq, Uanis(C61) \\sim Ueq,
Uanis(C62) \\sim Ueq, Uanis(C63) \\sim Ueq, Uanis(N7A) \\sim Ueq, Uanis(C56A)
\\sim Ueq, Uanis(C57A) \\sim Ueq, Uanis(C58A) \\sim Ueq, Uanis(C59A) \\sim Ueq,
Uanis(C60A) \\sim Ueq, Uanis(C61A) \\sim Ueq, Uanis(C62A) \\sim Ueq,
Uanis(C63A) \\sim Ueq: with sigma of 0.04 and sigma for terminal atoms of 0.08
Uanis(C13) \\sim Ueq, Uanis(C13A) \\sim Ueq, Uanis(C14) \\sim Ueq, Uanis(C14A)
\\sim Ueq, Uanis(C15) \\sim Ueq, Uanis(C15A) \\sim Ueq, Uanis(C40) \\sim Ueq,
Uanis(C41) \\sim Ueq, Uanis(C42) \\sim Ueq, Uanis(C43) \\sim Ueq, Uanis(C16)
\\sim Ueq, Uanis(C16A) \\sim Ueq, Uanis(C17) \\sim Ueq, Uanis(C17A) \\sim Ueq,
Uanis(C42A) \\sim Ueq, Uanis(C43A) \\sim Ueq, Uanis(C40A) \\sim Ueq,
Uanis(C41A) \\sim Ueq, Uanis(C39A) \\sim Ueq, Uanis(C38A) \\sim Ueq: with sigma
of 0.04 and sigma for terminal atoms of 0.08
Uanis(Sb1) \\sim Ueq, Uanis(F1) \\sim Ueq, Uanis(F2) \\sim Ueq, Uanis(F3) \\sim
Ueq, Uanis(F4) \\sim Ueq, Uanis(F5) \\sim Ueq, Uanis(F6) \\sim Ueq, Uanis(Sb1A)
\\sim Ueq, Uanis(F1A) \\sim Ueq, Uanis(F2A) \\sim Ueq, Uanis(F3A) \\sim Ueq,
Uanis(F4A) \\sim Ueq, Uanis(F5A) \\sim Ueq, Uanis(F6A) \\sim Ueq, Uanis(Sb1B)
\\sim Ueq, Uanis(F1B) \\sim Ueq, Uanis(F2B) \\sim Ueq, Uanis(F3B) \\sim Ueq,
Uanis(F4B) \\sim Ueq, Uanis(F5B) \\sim Ueq, Uanis(F6B) \\sim Ueq: with sigma of
0.05 and sigma for terminal atoms of 0.1
Uanis(C56) = Uanis(C56A)
6. Same fragment restrains
{Sb1A, F1A, F2A, F3A, F4A, F5A, F6A} sigma for 1-2: 0.02, 1-3: 0.04
as in
{Sb1, F1, F2, F3, F4, F5, F6}
7. Others
 1*[Sof(Cl4)+Sof(Cl5)+Sof(Cl6)+Sof(C72)+Sof(H72)]+1*[Sof(Cl4A)+Sof(Cl5A)+
 Sof(Cl6A)+Sof(C72A)+Sof(H72A)]+1*[Sof(Cl4B)+Sof(Cl5B)+Sof(Cl6B)+Sof(C72B)+
 Sof(H72B)]=1 with esd of 0.0001
 1*[Sof(Sb1)+Sof(F1)+Sof(F2)+Sof(F3)+Sof(F4)+Sof(F5)+Sof(F6)]+1*[Sof(Sb1A)+
 Sof(F1A)+Sof(F2A)+Sof(F3A)+Sof(F4A)+Sof(F5A)+Sof(F6A)]+1*[Sof(Sb1B)+Sof(F1B)+
 Sof(F2B)+Sof(F3B)+Sof(F4B)+Sof(F5B)+Sof(F6B)]=1 with esd of 0.0001
 1*[Sof(C13)+Sof(C14)+Sof(C15)+Sof(C16)+Sof(C17)+Sof(C38)+Sof(H38A)+Sof(H38B)+
 Sof(C39)+Sof(H39A)+Sof(H39B)+Sof(H39C)+Sof(C40)+Sof(H40A)+Sof(H40B)+Sof(C41)+
 Sof(H41A)+Sof(H41B)+Sof(H41C)+Sof(C42)+Sof(H42A)+Sof(H42B)+Sof(C43)+Sof(H43A)+
 Sof(H43B)+Sof(H43C)+Sof(C13A)+Sof(C14A)+Sof(C15A)+Sof(C16A)+Sof(C17A)+
 Sof(C38A)+Sof(H38C)+Sof(H38D)+Sof(C39A)+Sof(H39D)+Sof(H39E)+Sof(H39F)+
 Sof(C40A)+Sof(H40C)+Sof(H40D)+Sof(C41A)+Sof(H41D)+Sof(H41E)+Sof(H41F)+
 Sof(C42A)+Sof(H42C)+Sof(H42D)+Sof(C43A)+Sof(H43D)+Sof(H43E)+Sof(H43F)+Sof(Cl1)+
 Sof(Cl2)+Sof(Cl3)+Sof(C71)+Sof(H71)]+1*[Sof(Cl1A)+Sof(Cl2A)+Sof(Cl3A)+
 Sof(C71A)+Sof(H71A)]+1*[Sof(Cl1B)+Sof(Cl2B)+Sof(Cl3B)+Sof(C71B)+Sof(H71B)]=1
 with esd of 0.0001
 Sof(Cl4)=Sof(Cl5)=Sof(Cl6)=Sof(C72)=Sof(H72)=FVAR(1)
 Sof(N7A)=Sof(C56A)=Sof(C57A)=Sof(H57A)=Sof(C58A)=Sof(H58A)=Sof(C59A)=
 Sof(C60A)=Sof(H60A)=Sof(C61A)=Sof(H61A)=Sof(C62A)=Sof(H62D)=Sof(H62E)=
 Sof(H62F)=Sof(C63A)=Sof(H63D)=Sof(H63E)=Sof(H63F)=1-FVAR(2)
 Sof(N7)=Sof(C56)=Sof(C57)=Sof(H57)=Sof(C58)=Sof(H58)=Sof(C59)=Sof(C60)=
 Sof(H60)=Sof(C61)=Sof(H61)=Sof(C62)=Sof(H62A)=Sof(H62B)=Sof(H62C)=Sof(C63)=
 Sof(H63A)=Sof(H63B)=Sof(H63C)=FVAR(2)
 Sof(C13A)=Sof(C14A)=Sof(C15A)=Sof(C16A)=Sof(C17A)=Sof(C38A)=Sof(H38C)=
 Sof(H38D)=Sof(C39A)=Sof(H39D)=Sof(H39E)=Sof(H39F)=Sof(C40A)=Sof(H40C)=
 Sof(H40D)=Sof(C41A)=Sof(H41D)=Sof(H41E)=Sof(H41F)=Sof(C42A)=Sof(H42C)=
 Sof(H42D)=Sof(C43A)=Sof(H43D)=Sof(H43E)=Sof(H43F)=1-FVAR(3)
 Sof(C13)=Sof(C14)=Sof(C15)=Sof(C16)=Sof(C17)=Sof(C38)=Sof(H38A)=Sof(H38B)=
 Sof(C39)=Sof(H39A)=Sof(H39B)=Sof(H39C)=Sof(C40)=Sof(H40A)=Sof(H40B)=Sof(C41)=
 Sof(H41A)=Sof(H41B)=Sof(H41C)=Sof(C42)=Sof(H42A)=Sof(H42B)=Sof(C43)=Sof(H43A)=
 Sof(H43B)=Sof(H43C)=Sof(Cl1)=Sof(Cl2)=Sof(Cl3)=Sof(C71)=Sof(H71)=FVAR(3)
 Sof(Cl4A)=Sof(Cl5A)=Sof(Cl6A)=Sof(C72A)=Sof(H72A)=FVAR(4)
 Sof(Cl4B)=Sof(Cl5B)=Sof(Cl6B)=Sof(C72B)=Sof(H72B)=FVAR(5)
 Sof(Sb1)=Sof(F1)=Sof(F2)=Sof(F3)=Sof(F4)=Sof(F5)=Sof(F6)=FVAR(6)
 Sof(Sb1A)=Sof(F1A)=Sof(F2A)=Sof(F3A)=Sof(F4A)=Sof(F5A)=Sof(F6A)=FVAR(7)
 Sof(Sb1B)=Sof(F1B)=Sof(F2B)=Sof(F3B)=Sof(F4B)=Sof(F5B)=Sof(F6B)=FVAR(8)
 Sof(Cl1A)=Sof(Cl2A)=Sof(Cl3A)=Sof(C71A)=Sof(H71A)=FVAR(9)
 Sof(Cl1B)=Sof(Cl2B)=Sof(Cl3B)=Sof(C71B)=Sof(H71B)=FVAR(10)
8.a Ternary CH refined with riding coordinates:
 C71(H71), C71A(H71A), C71B(H71B), C72A(H72A), C72(H72), C72B(H72B)
8.b Secondary CH2 refined with riding coordinates:
 C32(H32A,H32B), C34(H34A,H34B), C36(H36A,H36B), C44(H44A,H44B), C46(H46A,
 H46B), C48(H48A,H48B), C50(H50A,H50B), C52(H52A,H52B), C54(H54A,H54B),
 C38(H38A,H38B), C40(H40A,H40B), C42(H42A,H42B), C38A(H38C,H38D), C40A(H40C,
 H40D), C42A(H42C,H42D)
8.c Aromatic/amide H refined with riding coordinates:
 C65(H65), C66(H66), C67(H67), C68(H68), C69(H69), C57(H57), C58(H58),
 C60(H60), C61(H61), C57A(H57A), C58A(H58A), C60A(H60A), C61A(H61A)
8.d Idealised Me refined with riding coordinates:
 C62(H62A,H62B,H62C), C63(H63A,H63B,H63C), C62A(H62D,H62E,H62F), C63A(H63D,
 H63E,H63F)
8.e Idealised Me refined as rotating group:
 C70(H70A,H70B,H70C), C33(H33A,H33B,H33C), C35(H35A,H35B,H35C), C37(H37A,H37B,
 H37C), C45(H45A,H45B,H45C), C47(H47A,H47B,H47C), C49(H49A,H49B,H49C), C51(H51A,
 H51B,H51C), C53(H53A,H53B,H53C), C55(H55A,H55B,H55C), C39(H39A,H39B,H39C),
 C41(H41A,H41B,H41C), C43(H43A,H43B,H43C), C39A(H39D,H39E,H39F), C41A(H41D,H41E,
 H41F), C43A(H43D,H43E,H43F)
;
_olex2_submission_special_instructions 'No special instructions were received'
_oxdiff_exptl_absorpt_empirical_details
;
Empirical correction (ABSPACK) includes:
- Absorption correction using spherical harmonics
- Frame scaling
;
_oxdiff_exptl_absorpt_empirical_full_max 1.427
_oxdiff_exptl_absorpt_empirical_full_min 0.840

loop_
_space_group_symop_operation_xyz
'x, y, z'
'-x, y+1/2, -z+1/2'
'-x, -y, -z'
'x, -y-1/2, z-1/2'

loop_
_atom_site_label
_atom_site_type_symbol
_atom_site_fract_x
_atom_site_fract_y
_atom_site_fract_z
_atom_site_U_iso_or_equiv
_atom_site_adp_type
_atom_site_occupancy
_atom_site_site_symmetry_order
_atom_site_calc_flag
_atom_site_refinement_flags_posn
_atom_site_refinement_flags_adp
_atom_site_refinement_flags_occupancy
_atom_site_disorder_assembly
_atom_site_disorder_group
O1 O 0.8720(3) 0.8537(4) 0.70418(16) 0.0692(13) Uani 1 1 d . . . . .
C64 C 0.9132(5) 0.8517(5) 0.7420(2) 0.0633(19) Uani 1 1 d . . . . .
C65 C 0.8738(5) 0.8489(4) 0.7748(2) 0.0592(17) Uani 1 1 d . . . . .
H65 H 0.813402 0.848808 0.771457 0.071 Uiso 1 1 calc R U . . .
C66 C 0.9238(6) 0.8462(6) 0.8122(3) 0.082(2) Uani 1 1 d . . . . .
H66 H 0.896543 0.843028 0.834352 0.098 Uiso 1 1 calc R U . . .
C67 C 1.0103(5) 0.8480(5) 0.8185(3) 0.072(2) Uani 1 1 d . . . . .
H67 H 1.043072 0.848372 0.844578 0.086 Uiso 1 1 calc R U . . .
C68 C 1.0498(5) 0.8493(5) 0.7857(3) 0.081(3) Uani 1 1 d . . . . .
H68 H 1.110306 0.848939 0.789559 0.098 Uiso 1 1 calc R U . . .
C69 C 1.0027(5) 0.8510(5) 0.7481(3) 0.0642(19) Uani 1 1 d . . . . .
H69 H 1.030605 0.851736 0.726164 0.077 Uiso 1 1 calc R U . . .
C70 C 0.7817(5) 0.8636(6) 0.6964(2) 0.075(2) Uani 1 1 d . . . . .
H70A H 0.756651 0.804999 0.708211 0.112 Uiso 1 1 calc R U . . .
H70B H 0.760537 0.864136 0.667849 0.112 Uiso 1 1 calc R U . . .
H70C H 0.765794 0.928335 0.707898 0.112 Uiso 1 1 calc R U . . .
N1 N 1.1412(3) 0.6154(3) 0.77695(13) 0.0407(11) Uani 1 1 d . . . . .
N2 N 1.1219(3) 0.6077(4) 0.69610(13) 0.0429(11) Uani 1 1 d D . . . .
N3 N 0.9692(3) 0.5958(4) 0.64734(13) 0.0472(12) Uani 1 1 d D . . . .
N4 N 0.8231(3) 0.5942(4) 0.67654(14) 0.0463(12) Uani 1 1 d . . . . .
N5 N 0.8257(3) 0.5913(4) 0.75404(14) 0.0448(12) Uani 1 1 d . . . . .
N6 N 0.9748(3) 0.5838(3) 0.80969(14) 0.0436(12) Uani 1 1 d . . . . .
C1 C 1.0578(4) 0.6029(4) 0.75473(16) 0.0408(13) Uani 1 1 d . . . . .
C2 C 1.0502(4) 0.6052(4) 0.71324(16) 0.0390(12) Uani 1 1 d . . . . .
C3 C 0.9737(4) 0.6002(4) 0.68780(16) 0.0410(13) Uani 1 1 d . . . . .
C4 C 0.8995(4) 0.5966(4) 0.70221(16) 0.0397(12) Uani 1 1 d . . . . .
C5 C 0.9037(4) 0.5951(4) 0.74218(17) 0.0400(13) Uani 1 1 d . . . . .
C6 C 0.9816(4) 0.5968(4) 0.76952(16) 0.0424(13) Uani 1 1 d . . . . .
C7 C 1.1670(4) 0.6342(4) 0.81759(17) 0.0440(13) Uani 1 1 d . . . . .
C8 C 1.2485(4) 0.6815(4) 0.82319(17) 0.0480(14) Uani 1 1 d . . . . .
C9 C 1.2747(4) 0.6837(4) 0.78732(18) 0.0489(14) Uani 1 1 d . . . . .
C10 C 1.2100(4) 0.6405(4) 0.75879(17) 0.0447(14) Uani 1 1 d . . . . .
C11 C 1.2032(4) 0.6194(4) 0.71738(17) 0.0451(14) Uani 1 1 d . . . . .
C12 C 1.2592(4) 0.6042(6) 0.69105(18) 0.0585(17) Uani 1 1 d D . . . .
C18 C 0.8942(4) 0.5861(5) 0.62037(17) 0.0518(16) Uani 1 1 d D . . . .
C19 C 0.8141(4) 0.5985(5) 0.63526(17) 0.0480(14) Uani 1 1 d . . . . .
C20 C 0.7281(4) 0.6104(5) 0.62055(18) 0.0503(15) Uani 1 1 d . . . . .
C21 C 0.6840(4) 0.6151(5) 0.65337(19) 0.0509(15) Uani 1 1 d . . . . .
C22 C 0.7433(4) 0.6039(4) 0.68755(18) 0.0454(14) Uani 1 1 d . . . . .
C23 C 0.7469(4) 0.6030(5) 0.72988(18) 0.0481(14) Uani 1 1 d . . . . .
C24 C 0.6880(4) 0.6087(5) 0.7560(2) 0.0557(17) Uani 1 1 d . . . . .
C25 C 0.7334(5) 0.6012(5) 0.79496(19) 0.0561(17) Uani 1 1 d . . . . .
C26 C 0.8199(4) 0.5864(4) 0.79382(18) 0.0487(15) Uani 1 1 d . . . . .
C27 C 0.8962(5) 0.5638(5) 0.82060(18) 0.0534(16) Uani 1 1 d . . . . .
C28 C 0.9115(5) 0.5184(5) 0.85837(19) 0.0570(17) Uani 1 1 d . . . . .
C29 C 0.9989(5) 0.5137(5) 0.87139(18) 0.0563(17) Uani 1 1 d . . . . .
C30 C 1.0400(5) 0.5623(5) 0.84231(17) 0.0525(15) Uani 1 1 d . . . . .
C31 C 1.1236(4) 0.5964(5) 0.84691(17) 0.0487(15) Uani 1 1 d D . . . .
C32 C 1.2979(4) 0.7353(5) 0.8594(2) 0.0587(17) Uani 1 1 d . . . . .
H32A H 1.294269 0.693903 0.883144 0.070 Uiso 1 1 calc R U . . .
H32B H 1.358744 0.739960 0.857245 0.070 Uiso 1 1 calc R U . . .
C33 C 1.2639(5) 0.8420(5) 0.8639(2) 0.0618(18) Uani 1 1 d . . . . .
H33A H 1.265254 0.882170 0.839895 0.093 Uiso 1 1 calc R U . . .
H33B H 1.299294 0.876311 0.886563 0.093 Uiso 1 1 calc R U . . .
H33C H 1.205094 0.837205 0.868040 0.093 Uiso 1 1 calc R U . . .
C34 C 1.3536(4) 0.7362(5) 0.7791(2) 0.0571(16) Uani 1 1 d . . . . .
H34A H 1.388657 0.752067 0.802685 0.069 Uiso 1 1 calc R U . . .
H34B H 1.382437 0.690667 0.765853 0.069 Uiso 1 1 calc R U . . .
C35 C 1.3359(5) 0.8328(5) 0.7552(2) 0.070(2) Uani 1 1 d . . . . .
H35A H 1.302712 0.815828 0.729070 0.105 Uiso 1 1 calc R U . . .
H35B H 1.389886 0.865016 0.752341 0.105 Uiso 1 1 calc R U . . .
H35C H 1.303392 0.880939 0.768576 0.105 Uiso 1 1 calc R U . . .
C36 C 1.3540(4) 0.5912(7) 0.7001(2) 0.070(2) Uani 1 1 d . . . . .
H36A H 1.378569 0.649854 0.712495 0.084 Uiso 1 1 calc R U . . .
H36B H 1.373585 0.583783 0.676828 0.084 Uiso 1 1 calc R U . . .
C37 C 1.3810(5) 0.4987(6) 0.7260(3) 0.078(2) Uani 1 1 d . . . . .
H37A H 1.363232 0.508236 0.751406 0.118 Uiso 1 1 calc R U . . .
H37B H 1.443170 0.491499 0.730332 0.118 Uiso 1 1 calc R U . . .
H37C H 1.354182 0.436266 0.713090 0.118 Uiso 1 1 calc R U . . .
C44 C 0.6839(5) 0.6260(5) 0.57877(19) 0.0593(17) Uani 1 1 d . . . . .
H44A H 0.624248 0.601608 0.575774 0.071 Uiso 1 1 calc R U . . .
H44B H 0.712437 0.583564 0.561256 0.071 Uiso 1 1 calc R U . . .
C45 C 0.6837(6) 0.7381(7) 0.5659(2) 0.090(3) Uani 1 1 d . . . . .
H45A H 0.659903 0.781418 0.584455 0.135 Uiso 1 1 calc R U . . .
H45B H 0.648810 0.745309 0.539406 0.135 Uiso 1 1 calc R U . . .
H45C H 0.742216 0.760150 0.565499 0.135 Uiso 1 1 calc R U . . .
C46 C 0.5891(4) 0.6254(6) 0.6471(2) 0.069(2) Uani 1 1 d . . . . .
H46A H 0.568964 0.667126 0.623119 0.083 Uiso 1 1 calc R U . . .
H46B H 0.573736 0.662726 0.669828 0.083 Uiso 1 1 calc R U . . .
C47 C 0.5433(5) 0.5191(7) 0.6426(3) 0.091(3) Uani 1 1 d . . . . .
H47A H 0.561885 0.479412 0.621632 0.137 Uiso 1 1 calc R U . . .
H47B H 0.481458 0.529929 0.635907 0.137 Uiso 1 1 calc R U . . .
H47C H 0.557417 0.480887 0.667560 0.137 Uiso 1 1 calc R U . . .
C48 C 0.5928(4) 0.6235(5) 0.7452(2) 0.0605(18) Uani 1 1 d . . . . .
H48A H 0.565525 0.587382 0.764817 0.073 Uiso 1 1 calc R U . . .
H48B H 0.571631 0.591418 0.719107 0.073 Uiso 1 1 calc R U . . .
C49 C 0.5669(5) 0.7367(6) 0.7436(3) 0.081(2) Uani 1 1 d . . . . .
H49A H 0.579058 0.765940 0.770245 0.122 Uiso 1 1 calc R U . . .
H49B H 0.505702 0.742463 0.732745 0.122 Uiso 1 1 calc R U . . .
H49C H 0.599068 0.774639 0.726660 0.122 Uiso 1 1 calc R U . . .
C50 C 0.6937(5) 0.6202(6) 0.8305(2) 0.070(2) Uani 1 1 d . . . . .
H50A H 0.699293 0.556931 0.847001 0.084 Uiso 1 1 calc R U . . .
H50B H 0.632091 0.634477 0.821689 0.084 Uiso 1 1 calc R U . . .
C51 C 0.7347(6) 0.7103(7) 0.8553(2) 0.087(3) Uani 1 1 d . . . . .
H51A H 0.793832 0.692840 0.866983 0.130 Uiso 1 1 calc R U . . .
H51B H 0.702952 0.724526 0.876399 0.130 Uiso 1 1 calc R U . . .
H51C H 0.733766 0.771789 0.838611 0.130 Uiso 1 1 calc R U . . .
C52 C 0.8459(5) 0.4677(6) 0.8776(2) 0.071(2) Uani 1 1 d . . . . .
H52A H 0.803460 0.520412 0.881717 0.085 Uiso 1 1 calc R U . . .
H52B H 0.874048 0.442119 0.903917 0.085 Uiso 1 1 calc R U . . .
C53 C 0.7993(6) 0.3783(6) 0.8546(2) 0.081(2) Uani 1 1 d . . . . .
H53A H 0.769072 0.403155 0.828859 0.122 Uiso 1 1 calc R U . . .
H53B H 0.758199 0.348973 0.869303 0.122 Uiso 1 1 calc R U . . .
H53C H 0.840484 0.324936 0.850663 0.122 Uiso 1 1 calc R U . . .
C54 C 1.0423(6) 0.4501(6) 0.9067(2) 0.079(2) Uani 1 1 d . . . . .
H54A H 1.096141 0.484314 0.919252 0.095 Uiso 1 1 calc R U . . .
H54B H 1.004845 0.446156 0.926409 0.095 Uiso 1 1 calc R U . . .
C55 C 1.0611(7) 0.3436(7) 0.8942(3) 0.095(3) Uani 1 1 d . . . . .
H55A H 1.007592 0.308630 0.882775 0.143 Uiso 1 1 calc R U . . .
H55B H 1.090486 0.304466 0.917104 0.143 Uiso 1 1 calc R U . . .
H55C H 1.097552 0.347517 0.874368 0.143 Uiso 1 1 calc R U . . .
N7 N 1.3028(9) 0.5747(12) 1.0042(3) 0.076(3) Uani 0.627(18) 1 d D U P A 1
C13 C 1.2080(8) 0.6049(10) 0.6524(3) 0.051(3) Uani 0.592(3) 1 d D U P B 1
C14 C 1.1225(9) 0.5996(19) 0.6559(3) 0.050(3) Uani 0.592(3) 1 d D U P B 1
C15 C 1.0405(7) 0.5938(12) 0.6294(4) 0.048(2) Uani 0.592(3) 1 d D U P B 1
C16 C 1.0104(7) 0.5847(8) 0.5893(3) 0.0479(19) Uani 0.592(3) 1 d D U P B 1
C17 C 0.9193(7) 0.5823(9) 0.5833(3) 0.049(2) Uani 0.592(3) 1 d D U P B 1
C38 C 1.2451(8) 0.5972(10) 0.6158(3) 0.059(3) Uani 0.592(3) 1 d D . P B 1
H38A H 1.297435 0.639849 0.619127 0.071 Uiso 0.592(3) 1 calc R U P B 1
H38B H 1.203730 0.625765 0.593276 0.071 Uiso 0.592(3) 1 calc R U P B 1
C39 C 1.2667(9) 0.4862(9) 0.6063(4) 0.071(4) Uani 0.592(3) 1 d D . P B 1
H39A H 1.308938 0.458152 0.628164 0.106 Uiso 0.592(3) 1 calc R U P B 1
H39B H 1.290241 0.485349 0.582078 0.106 Uiso 0.592(3) 1 calc R U P B 1
H39C H 1.214964 0.443769 0.602593 0.106 Uiso 0.592(3) 1 calc R U P B 1
C40 C 1.0578(7) 0.5770(8) 0.5561(3) 0.051(2) Uani 0.592(3) 1 d D U P B 1
H40A H 1.025349 0.533564 0.534732 0.061 Uiso 0.592(3) 1 calc R U P B 1
H40B H 1.113950 0.543910 0.565456 0.061 Uiso 0.592(3) 1 calc R U P B 1
C41 C 1.0706(8) 0.6852(9) 0.5401(3) 0.067(3) Uani 0.592(3) 1 d D U P B 1
H41A H 1.015028 0.715649 0.529082 0.100 Uiso 0.592(3) 1 calc R U P B 1
H41B H 1.104823 0.680177 0.519431 0.100 Uiso 0.592(3) 1 calc R U P B 1
H41C H 1.100296 0.728937 0.561607 0.100 Uiso 0.592(3) 1 calc R U P B 1
C42 C 0.8633(7) 0.5662(9) 0.5442(3) 0.050(2) Uani 0.592(3) 1 d D U P B 1
H42A H 0.894959 0.586634 0.523363 0.060 Uiso 0.592(3) 1 calc R U P B 1
H42B H 0.813289 0.612539 0.542082 0.060 Uiso 0.592(3) 1 calc R U P B 1
C43 C 0.8311(9) 0.4525(9) 0.5363(4) 0.070(3) Uani 0.592(3) 1 d D U P B 1
H43A H 0.792786 0.448694 0.510524 0.105 Uiso 0.592(3) 1 calc R U P B 1
H43B H 0.800341 0.431056 0.556960 0.105 Uiso 0.592(3) 1 calc R U P B 1
H43C H 0.879942 0.406518 0.536468 0.105 Uiso 0.592(3) 1 calc R U P B 1
C56 C 1.1726(4) 0.5952(5) 0.88781(18) 0.0571(14) Uani 0.627(18) 1 d D U P A 1
C57 C 1.2410(11) 0.5254(15) 0.8975(6) 0.059(3) Uani 0.627(18) 1 d D U P A 1
H57 H 1.257674 0.482890 0.877830 0.071 Uiso 0.627(18) 1 calc R U P A 1
C58 C 1.2828(12) 0.5202(12) 0.9359(5) 0.063(3) Uani 0.627(18) 1 d D U P A 1
H58 H 1.329091 0.473240 0.942449 0.076 Uiso 0.627(18) 1 calc R U P A 1
C59 C 1.2607(10) 0.5806(11) 0.9660(4) 0.067(2) Uani 0.627(18) 1 d D U P A 1
C60 C 1.1905(10) 0.6467(12) 0.9557(4) 0.064(3) Uani 0.627(18) 1 d D U P A 1
H60 H 1.173644 0.688283 0.975525 0.077 Uiso 0.627(18) 1 calc R U P A 1
C61 C 1.1448(12) 0.6532(12) 0.9172(4) 0.060(3) Uani 0.627(18) 1 d D U P A 1
H61 H 1.095735 0.696063 0.910999 0.072 Uiso 0.627(18) 1 calc R U P A 1
C62 C 1.3743(11) 0.5020(15) 1.0141(4) 0.084(4) Uani 0.627(18) 1 d D U P A 1
H62A H 1.352366 0.431031 1.013319 0.127 Uiso 0.627(18) 1 calc R U P A 1
H62B H 1.406454 0.517214 1.040581 0.127 Uiso 0.627(18) 1 calc R U P A 1
H62C H 1.411959 0.509112 0.994864 0.127 Uiso 0.627(18) 1 calc R U P A 1
C63 C 1.2736(11) 0.6351(14) 1.0347(4) 0.082(4) Uani 0.627(18) 1 d D U P A 1
H63A H 1.317539 0.685430 1.045771 0.124 Uiso 0.627(18) 1 calc R U P A 1
H63B H 1.262582 0.588731 1.055622 0.124 Uiso 0.627(18) 1 calc R U P A 1
H63C H 1.220983 0.671629 1.023137 0.124 Uiso 0.627(18) 1 calc R U P A 1
N7A N 1.3248(14) 0.6236(19) 1.0031(6) 0.077(3) Uani 0.373(18) 1 d D U P A 2
C13A C 1.2081(11) 0.5693(16) 0.6543(4) 0.052(3) Uani 0.408(3) 1 d D U P B 2
C14A C 1.1219(12) 0.582(3) 0.6567(4) 0.049(3) Uani 0.408(3) 1 d D U P B 2
C15A C 1.0393(10) 0.569(2) 0.6305(5) 0.050(3) Uani 0.408(3) 1 d D U P B 2
C16A C 1.0038(10) 0.5389(13) 0.5918(5) 0.054(2) Uani 0.408(3) 1 d D U P B 2
C17A C 0.9125(11) 0.5397(14) 0.5861(4) 0.055(3) Uani 0.408(3) 1 d D U P B 2
C38A C 1.2447(13) 0.5326(16) 0.6194(5) 0.059(3) Uani 0.408(3) 1 d D U P B 2
H38C H 1.202794 0.487602 0.602365 0.071 Uiso 0.408(3) 1 calc R U P B 2
H38D H 1.296968 0.491599 0.628755 0.071 Uiso 0.408(3) 1 calc R U P B 2
C39A C 1.2657(15) 0.6252(15) 0.5958(6) 0.083(5) Uani 0.408(3) 1 d D U P B 2
H39D H 1.215480 0.670090 0.589304 0.124 Uiso 0.408(3) 1 calc R U P B 2
H39E H 1.282053 0.601090 0.571353 0.124 Uiso 0.408(3) 1 calc R U P B 2
H39F H 1.312965 0.664094 0.611457 0.124 Uiso 0.408(3) 1 calc R U P B 2
C40A C 1.0509(11) 0.4960(12) 0.5610(4) 0.061(3) Uani 0.408(3) 1 d D U P B 2
H40C H 1.105248 0.533979 0.562271 0.074 Uiso 0.408(3) 1 calc R U P B 2
H40D H 1.015952 0.506276 0.534299 0.074 Uiso 0.408(3) 1 calc R U P B 2
C41A C 1.0695(13) 0.3800(12) 0.5680(6) 0.077(5) Uani 0.408(3) 1 d D U P B 2
H41D H 1.015834 0.341175 0.562609 0.115 Uiso 0.408(3) 1 calc R U P B 2
H41E H 1.097750 0.368974 0.595473 0.115 Uiso 0.408(3) 1 calc R U P B 2
H41F H 1.106782 0.355895 0.550343 0.115 Uiso 0.408(3) 1 calc R U P B 2
C42A C 0.8503(13) 0.4957(16) 0.5484(5) 0.060(3) Uani 0.408(3) 1 d D U P B 2
H42C H 0.875948 0.434281 0.538022 0.072 Uiso 0.408(3) 1 calc R U P B 2
H42D H 0.795264 0.475109 0.555205 0.072 Uiso 0.408(3) 1 calc R U P B 2
C43A C 0.8367(13) 0.5807(15) 0.5178(5) 0.077(4) Uani 0.408(3) 1 d D U P B 2
H43D H 0.812882 0.641717 0.528676 0.116 Uiso 0.408(3) 1 calc R U P B 2
H43E H 0.797105 0.556809 0.494289 0.116 Uiso 0.408(3) 1 calc R U P B 2
H43F H 0.891417 0.598925 0.510710 0.116 Uiso 0.408(3) 1 calc R U P B 2
C56A C 1.1726(4) 0.5952(5) 0.88781(18) 0.0571(14) Uani 0.373(18) 1 d D U P A 2
C57A C 1.2498(17) 0.542(3) 0.9007(10) 0.061(3) Uani 0.373(18) 1 d D U P A 2
H57A H 1.271116 0.500575 0.881989 0.073 Uiso 0.373(18) 1 calc R U P A 2
C58A C 1.297(2) 0.546(2) 0.9386(8) 0.065(3) Uani 0.373(18) 1 d D U P A 2
H58A H 1.343103 0.499792 0.946241 0.078 Uiso 0.373(18) 1 calc R U P A 2
C59A C 1.2761(17) 0.6172(19) 0.9661(6) 0.068(3) Uani 0.373(18) 1 d D U P A 2
C60A C 1.2045(17) 0.680(2) 0.9530(8) 0.065(3) Uani 0.373(18) 1 d D U P A 2
H60A H 1.188090 0.728983 0.970504 0.078 Uiso 0.373(18) 1 calc R U P A 2
C61A C 1.157(2) 0.671(2) 0.9151(7) 0.060(3) Uani 0.373(18) 1 d D U P A 2
H61A H 1.111703 0.718445 0.907014 0.072 Uiso 0.373(18) 1 calc R U P A 2
C62A C 1.4020(16) 0.563(3) 1.0129(7) 0.082(5) Uani 0.373(18) 1 d D U P A 2
H62D H 1.403687 0.512011 0.991967 0.124 Uiso 0.373(18) 1 calc R U P A 2
H62E H 1.402880 0.526591 1.037942 0.124 Uiso 0.373(18) 1 calc R U P A 2
H62F H 1.451681 0.608493 1.015450 0.124 Uiso 0.373(18) 1 calc R U P A 2
C63A C 1.2970(19) 0.695(2) 1.0309(7) 0.085(5) Uani 0.373(18) 1 d D U P A 2
H63D H 1.236147 0.709683 1.022252 0.127 Uiso 0.373(18) 1 calc R U P A 2
H63E H 1.329651 0.759174 1.031939 0.127 Uiso 0.373(18) 1 calc R U P A 2
H63F H 1.306485 0.663037 1.057172 0.127 Uiso 0.373(18) 1 calc R U P A 2
Cl1 Cl 0.7888(9) 0.7876(13) 0.4715(4) 0.316(6) Uani 0.592(3) 1 d D U P B 1
Cl2 Cl 0.9304(9) 0.9102(10) 0.4815(4) 0.236(5) Uani 0.592(3) 1 d D U P B 1
Cl3 Cl 0.9383(4) 0.7209(5) 0.43809(13) 0.1310(19) Uani 0.592(3) 1 d D U P B 1
C71 C 0.8739(12) 0.8229(16) 0.4476(7) 0.196(6) Uani 0.592(3) 1 d D U P B 1
H71 H 0.850490 0.859874 0.422438 0.235 Uiso 0.592(3) 1 calc R U P B 1
Cl1A Cl 1.0339(5) 0.7607(6) 0.51803(19) 0.079(2) Uani 0.292(3) 1 d D U P C 2
Cl2A Cl 0.8848(12) 0.8847(19) 0.4833(7) 0.167(5) Uani 0.292(3) 1 d D U P C 2
Cl3A Cl 1.0608(15) 0.9673(17) 0.5055(8) 0.272(8) Uani 0.292(3) 1 d D U P C 2
C71A C 0.9965(15) 0.860(2) 0.4839(10) 0.195(7) Uani 0.292(3) 1 d D U P C 2
H71A H 1.007019 0.843672 0.456939 0.234 Uiso 0.292(3) 1 calc R U P C 2
Cl1B Cl 0.970(2) 0.812(3) 0.4743(11) 0.172(7) Uani 0.116(3) 1 d D U P D 3
Cl2B Cl 0.846(3) 0.705(4) 0.5094(19) 0.292(13) Uani 0.116(3) 1 d D U P D 3
Cl3B Cl 0.804(3) 0.912(4) 0.4736(16) 0.216(9) Uani 0.116(3) 1 d D U P D 3
C71B C 0.885(3) 0.830(4) 0.5007(16) 0.209(7) Uani 0.116(3) 1 d D U P D 3
H71B H 0.908616 0.863480 0.526645 0.251 Uiso 0.116(3) 1 calc R U P D 3
Cl4A Cl 0.378(2) 0.673(3) 0.4638(9) 0.388(12) Uani 0.308(3) 1 d D U P E 1
Cl5A Cl 0.423(2) 0.603(3) 0.5380(9) 0.397(11) Uani 0.308(3) 1 d D U P E 1
Cl6A Cl 0.537(2) 0.552(3) 0.4808(9) 0.392(11) Uani 0.308(3) 1 d D U P E 1
C72A C 0.471(2) 0.645(4) 0.4984(11) 0.378(10) Uani 0.308(3) 1 d D U P E 1
H72A H 0.504168 0.710140 0.506031 0.453 Uiso 0.308(3) 1 calc R U P E 1
Cl4 Cl 0.4849(8) 0.7704(15) 0.4472(5) 0.228(6) Uani 0.380(3) 1 d D U P F 2
Cl5 Cl 0.6644(8) 0.7279(15) 0.4537(3) 0.241(7) Uani 0.380(3) 1 d D U P F 2
Cl6 Cl 0.5471(8) 0.6937(12) 0.3823(5) 0.223(5) Uani 0.380(3) 1 d D U P F 2
C72 C 0.5627(14) 0.683(3) 0.4345(7) 0.249(10) Uani 0.380(3) 1 d D U P F 2
H72 H 0.553939 0.610745 0.443164 0.299 Uiso 0.380(3) 1 calc R U P F 2
Cl4B Cl 0.5442(17) 0.742(2) 0.4361(7) 0.295(8) Uani 0.313(3) 1 d D U P G 3
Cl5B Cl 0.438(2) 0.611(3) 0.4828(9) 0.380(10) Uani 0.313(3) 1 d D U P G 3
Cl6B Cl 0.492(2) 0.791(3) 0.5155(9) 0.386(12) Uani 0.313(3) 1 d D U P G 3
C72B C 0.469(3) 0.733(3) 0.4678(11) 0.351(10) Uani 0.313(3) 1 d D U P G 3
H72B H 0.416219 0.767519 0.453503 0.421 Uiso 0.313(3) 1 calc R U P G 3
Sb1 Sb 1.5035(4) 0.4422(6) 0.86219(17) 0.107(2) Uani 0.405(3) 1 d D U P H 1
F1 F 1.6161(16) 0.481(2) 0.8908(11) 0.080(6) Uani 0.405(3) 1 d D U P H 1
F2 F 1.5475(19) 0.3142(17) 0.8822(5) 0.104(6) Uani 0.405(3) 1 d D U P H 1
F3 F 1.406(2) 0.381(3) 0.8400(10) 0.102(6) Uani 0.405(3) 1 d D U P H 1
F4 F 1.4529(13) 0.5622(15) 0.8572(6) 0.117(5) Uani 0.405(3) 1 d D U P H 1
F5 F 1.4557(12) 0.4724(17) 0.9040(5) 0.100(5) Uani 0.405(3) 1 d D U P H 1
F6 F 1.5280(13) 0.4570(19) 0.8143(7) 0.107(6) Uani 0.405(3) 1 d D U P H 1
Sb1A Sb 1.4965(7) 0.4804(10) 0.8657(3) 0.089(2) Uani 0.161(3) 1 d D U P I 2
F1A F 1.553(2) 0.385(3) 0.8337(10) 0.104(7) Uani 0.161(3) 1 d D U P I 2
F2A F 1.507(2) 0.354(3) 0.8958(10) 0.093(6) Uani 0.161(3) 1 d D U P I 2
F3A F 1.447(2) 0.540(3) 0.9019(11) 0.102(7) Uani 0.161(3) 1 d D U P I 2
F4A F 1.508(2) 0.600(2) 0.8455(11) 0.107(8) Uani 0.161(3) 1 d D U P I 2
F5A F 1.597(2) 0.531(3) 0.8887(13) 0.075(8) Uani 0.161(3) 1 d D U P I 2
F6A F 1.3927(17) 0.461(3) 0.8359(10) 0.114(7) Uani 0.161(3) 1 d D U P I 2
Sb1B Sb 1.50218(15) 0.4378(3) 0.86094(7) 0.0405(5) Uani 0.434(3) 1 d . U P J 3
F1B F 1.5481(13) 0.3076(15) 0.8631(6) 0.097(5) Uani 0.434(3) 1 d . U P J 3
F2B F 1.5591(12) 0.4290(17) 0.8179(6) 0.087(5) Uani 0.434(3) 1 d . U P J 3
F3B F 1.4641(11) 0.4106(14) 0.9082(5) 0.094(4) Uani 0.434(3) 1 d . U P J 3
F4B F 1.3959(17) 0.384(3) 0.8321(9) 0.085(5) Uani 0.434(3) 1 d . U P J 3
F5B F 1.4715(11) 0.5758(15) 0.8388(5) 0.101(5) Uani 0.434(3) 1 d . U P J 3
F6B F 1.5992(13) 0.5002(16) 0.8890(8) 0.051(4) Uani 0.434(3) 1 d . U P J 3

loop_
_atom_site_aniso_label
_atom_site_aniso_U_11
_atom_site_aniso_U_22
_atom_site_aniso_U_33
_atom_site_aniso_U_23
_atom_site_aniso_U_13
_atom_site_aniso_U_12
O1 0.076(3) 0.049(3) 0.086(4) 0.001(3) 0.024(3) -0.001(2)
C64 0.072(5) 0.030(3) 0.088(5) 0.001(3) 0.017(4) 0.006(3)
C65 0.065(4) 0.028(3) 0.089(5) 0.005(3) 0.027(4) -0.003(3)
C66 0.104(7) 0.055(5) 0.087(6) 0.013(4) 0.020(5) -0.007(4)
C67 0.073(5) 0.037(4) 0.101(6) 0.011(4) 0.006(5) -0.005(3)
C68 0.057(4) 0.029(4) 0.151(9) 0.006(4) 0.003(5) 0.000(3)
C69 0.064(4) 0.027(3) 0.108(6) 0.003(3) 0.032(4) 0.006(3)
C70 0.079(5) 0.053(4) 0.091(6) 0.002(4) 0.012(4) 0.000(4)
N1 0.050(3) 0.036(3) 0.040(2) 0.000(2) 0.017(2) -0.002(2)
N2 0.053(3) 0.041(3) 0.039(2) 0.000(2) 0.019(2) -0.002(2)
N3 0.059(3) 0.049(3) 0.038(3) -0.006(2) 0.020(2) -0.004(2)
N4 0.063(3) 0.033(3) 0.047(3) -0.006(2) 0.022(2) -0.007(2)
N5 0.055(3) 0.036(3) 0.049(3) -0.005(2) 0.026(2) -0.007(2)
N6 0.065(3) 0.027(2) 0.044(3) -0.0002(19) 0.025(2) -0.004(2)
C1 0.055(3) 0.027(3) 0.043(3) 0.003(2) 0.016(3) -0.001(2)
C2 0.053(3) 0.028(3) 0.041(3) 0.000(2) 0.023(3) 0.001(2)
C3 0.058(4) 0.031(3) 0.037(3) -0.002(2) 0.018(3) -0.006(3)
C4 0.049(3) 0.027(3) 0.046(3) -0.004(2) 0.018(3) -0.007(2)
C5 0.050(3) 0.028(3) 0.048(3) 0.000(2) 0.025(3) -0.007(2)
C6 0.061(4) 0.030(3) 0.039(3) -0.002(2) 0.018(3) -0.003(3)
C7 0.058(4) 0.031(3) 0.045(3) -0.001(2) 0.014(3) 0.003(3)
C8 0.063(4) 0.035(3) 0.045(3) -0.003(3) 0.009(3) 0.011(3)
C9 0.059(4) 0.033(3) 0.053(4) 0.004(3) 0.010(3) 0.005(3)
C10 0.058(4) 0.033(3) 0.045(3) 0.005(2) 0.016(3) -0.002(3)
C11 0.056(4) 0.035(3) 0.046(3) 0.006(3) 0.015(3) 0.002(3)
C12 0.062(4) 0.066(4) 0.053(4) 0.000(3) 0.026(3) 0.002(3)
C18 0.061(4) 0.056(4) 0.042(3) -0.007(3) 0.018(3) -0.006(3)
C19 0.064(4) 0.041(3) 0.042(3) -0.009(3) 0.019(3) -0.009(3)
C20 0.062(4) 0.040(3) 0.050(3) -0.011(3) 0.014(3) -0.012(3)
C21 0.061(4) 0.039(3) 0.057(4) -0.009(3) 0.023(3) -0.005(3)
C22 0.051(3) 0.035(3) 0.054(4) -0.011(3) 0.022(3) -0.008(3)
C23 0.054(4) 0.038(3) 0.057(4) -0.004(3) 0.022(3) -0.005(3)
C24 0.062(4) 0.053(4) 0.062(4) -0.014(3) 0.035(3) -0.018(3)
C25 0.072(4) 0.047(4) 0.058(4) -0.010(3) 0.034(3) -0.017(3)
C26 0.073(4) 0.032(3) 0.050(3) -0.001(2) 0.032(3) -0.009(3)
C27 0.075(4) 0.043(3) 0.048(3) -0.008(3) 0.028(3) -0.010(3)
C28 0.089(5) 0.041(3) 0.050(4) 0.003(3) 0.035(4) -0.006(3)
C29 0.091(5) 0.039(3) 0.048(3) 0.003(3) 0.036(4) 0.000(3)
C30 0.078(5) 0.045(3) 0.037(3) 0.002(3) 0.019(3) 0.005(3)
C31 0.069(4) 0.036(3) 0.044(3) -0.002(3) 0.019(3) 0.011(3)
C32 0.062(4) 0.054(4) 0.058(4) -0.002(3) 0.007(3) 0.003(3)
C33 0.074(5) 0.044(4) 0.068(4) -0.012(3) 0.014(4) 0.001(3)
C34 0.056(4) 0.047(4) 0.068(4) -0.001(3) 0.010(3) -0.005(3)
C35 0.077(5) 0.053(4) 0.086(5) 0.019(4) 0.031(4) -0.010(4)
C36 0.058(4) 0.093(6) 0.067(4) -0.008(4) 0.031(4) -0.008(4)
C37 0.053(4) 0.072(5) 0.110(7) -0.008(5) 0.015(4) 0.006(4)
C44 0.063(4) 0.058(4) 0.060(4) -0.005(3) 0.022(3) -0.003(3)
C45 0.114(7) 0.086(6) 0.069(5) 0.003(4) 0.011(5) 0.003(5)
C46 0.058(4) 0.089(6) 0.063(4) -0.012(4) 0.020(3) 0.003(4)
C47 0.058(5) 0.119(7) 0.106(7) -0.046(6) 0.036(5) -0.027(5)
C48 0.057(4) 0.060(4) 0.072(4) -0.013(3) 0.032(3) -0.013(3)
C49 0.061(5) 0.077(6) 0.114(7) -0.021(5) 0.038(5) -0.004(4)
C50 0.074(5) 0.082(5) 0.065(4) -0.008(4) 0.040(4) -0.015(4)
C51 0.099(6) 0.100(7) 0.074(5) -0.026(5) 0.047(5) -0.013(5)
C52 0.092(6) 0.070(5) 0.059(4) 0.014(4) 0.035(4) -0.021(4)
C53 0.103(6) 0.062(5) 0.089(6) 0.010(4) 0.043(5) -0.024(4)
C54 0.107(6) 0.073(5) 0.067(5) 0.030(4) 0.042(4) 0.019(5)
C55 0.132(8) 0.076(6) 0.091(6) 0.032(5) 0.054(6) 0.032(5)
N7 0.104(5) 0.078(6) 0.041(3) -0.005(5) 0.005(4) 0.029(5)
C13 0.060(4) 0.055(7) 0.047(4) 0.002(4) 0.027(3) -0.006(5)
C14 0.059(4) 0.052(7) 0.043(4) -0.003(4) 0.021(3) -0.007(4)
C15 0.059(4) 0.050(6) 0.042(3) -0.005(4) 0.027(3) -0.010(4)
C16 0.065(3) 0.044(4) 0.040(3) -0.005(3) 0.025(3) -0.009(4)
C17 0.067(4) 0.045(5) 0.040(4) -0.009(4) 0.020(3) -0.009(4)
C38 0.069(8) 0.068(8) 0.049(7) 0.001(7) 0.031(6) -0.020(7)
C39 0.095(10) 0.069(8) 0.058(7) -0.012(6) 0.038(7) 0.012(7)
C40 0.070(4) 0.049(4) 0.039(4) -0.008(4) 0.024(3) -0.006(4)
C41 0.091(8) 0.069(7) 0.047(6) 0.024(5) 0.032(6) 0.002(6)
C42 0.065(4) 0.055(5) 0.034(4) -0.008(4) 0.021(3) -0.008(4)
C43 0.078(7) 0.070(7) 0.062(6) -0.037(6) 0.015(5) -0.009(6)
C56 0.083(3) 0.051(3) 0.042(2) -0.001(2) 0.020(2) 0.020(3)
C57 0.084(5) 0.054(5) 0.042(4) -0.001(4) 0.018(4) 0.019(4)
C58 0.088(5) 0.057(5) 0.044(4) -0.003(4) 0.014(4) 0.022(5)
C59 0.094(5) 0.066(5) 0.041(3) -0.001(4) 0.014(3) 0.023(4)
C60 0.090(5) 0.063(5) 0.042(4) -0.002(4) 0.021(4) 0.022(5)
C61 0.084(5) 0.057(5) 0.043(4) 0.003(4) 0.023(4) 0.024(4)
C62 0.108(9) 0.091(9) 0.049(6) 0.000(7) 0.002(6) 0.030(7)
C63 0.114(9) 0.092(9) 0.037(5) -0.011(6) 0.007(6) 0.034(8)
N7A 0.101(6) 0.080(6) 0.046(4) 0.001(6) 0.007(5) 0.021(6)
C13A 0.060(4) 0.054(7) 0.048(4) 0.005(5) 0.022(4) -0.005(5)
C14A 0.059(4) 0.052(7) 0.041(4) 0.001(4) 0.023(3) -0.008(4)
C15A 0.060(4) 0.051(6) 0.043(4) -0.007(4) 0.023(4) -0.005(4)
C16A 0.069(4) 0.057(5) 0.043(4) -0.010(4) 0.022(3) -0.004(4)
C17A 0.068(4) 0.058(6) 0.043(4) -0.013(5) 0.022(4) -0.006(5)
C38A 0.069(6) 0.061(7) 0.054(6) 0.004(6) 0.030(5) -0.001(6)
C39A 0.111(13) 0.080(11) 0.068(10) 0.010(9) 0.042(10) -0.021(10)
C40A 0.076(5) 0.063(5) 0.049(5) -0.014(5) 0.023(4) 0.000(5)
C41A 0.084(11) 0.061(8) 0.085(11) -0.017(8) 0.012(9) 0.001(8)
C42A 0.069(5) 0.063(6) 0.051(5) -0.015(5) 0.018(4) -0.002(6)
C43A 0.082(9) 0.081(9) 0.070(8) -0.005(7) 0.014(7) 0.003(8)
C56A 0.083(3) 0.051(3) 0.042(2) -0.001(2) 0.020(2) 0.020(3)
C57A 0.085(5) 0.056(5) 0.043(4) -0.004(5) 0.018(4) 0.022(5)
C58A 0.090(5) 0.061(6) 0.045(4) 0.000(5) 0.013(4) 0.023(5)
C59A 0.095(5) 0.068(5) 0.042(4) -0.001(5) 0.014(4) 0.022(5)
C60A 0.090(5) 0.064(6) 0.043(4) 0.000(5) 0.020(4) 0.021(5)
C61A 0.084(5) 0.058(5) 0.044(4) 0.001(4) 0.023(4) 0.021(5)
C62A 0.098(10) 0.098(11) 0.046(8) 0.003(10) 0.001(8) 0.017(9)
C63A 0.111(11) 0.091(11) 0.047(8) -0.009(9) 0.000(8) 0.018(10)
Cl1 0.282(11) 0.361(14) 0.321(12) 0.073(11) 0.104(9) 0.037(10)
Cl2 0.344(13) 0.191(9) 0.150(7) 0.006(6) -0.013(9) 0.021(10)
Cl3 0.164(5) 0.145(5) 0.081(3) -0.005(3) 0.016(3) -0.027(4)
C71 0.214(12) 0.203(12) 0.173(11) 0.014(10) 0.041(10) 0.022(10)
Cl1A 0.084(5) 0.100(5) 0.060(4) -0.011(4) 0.033(3) 0.002(4)
Cl2A 0.180(10) 0.185(11) 0.155(9) 0.050(8) 0.080(8) 0.013(8)
Cl3A 0.288(15) 0.228(14) 0.297(17) 0.022(14) 0.045(16) -0.030(13)
C71A 0.212(13) 0.185(13) 0.194(14) 0.038(12) 0.055(13) 0.010(12)
Cl1B 0.218(14) 0.151(14) 0.146(13) -0.014(13) 0.029(12) 0.022(13)
Cl2B 0.30(3) 0.28(2) 0.29(3) 0.11(2) 0.05(2) 0.00(2)
Cl3B 0.226(17) 0.218(17) 0.213(17) 0.038(16) 0.064(16) 0.028(15)
C71B 0.226(13) 0.218(13) 0.189(13) 0.032(12) 0.054(12) 0.019(12)
Cl4A 0.40(2) 0.39(2) 0.318(19) -0.063(18) -0.077(18) 0.032(19)
Cl5A 0.36(2) 0.45(2) 0.358(18) 0.002(18) -0.011(16) 0.046(18)
Cl6A 0.38(2) 0.43(2) 0.312(18) -0.104(17) -0.056(16) 0.014(17)
C72A 0.353(17) 0.417(18) 0.324(16) -0.057(15) -0.034(14) 0.029(15)
Cl4 0.135(9) 0.301(16) 0.234(12) 0.009(11) 0.002(9) 0.041(10)
Cl5 0.175(9) 0.43(2) 0.127(7) 0.062(10) 0.047(7) 0.016(12)
Cl6 0.169(10) 0.208(12) 0.274(12) -0.028(11) -0.001(9) 0.002(9)
C72 0.197(15) 0.30(2) 0.241(16) -0.046(19) 0.020(17) 0.019(16)
Cl4B 0.266(15) 0.311(17) 0.259(13) -0.084(13) -0.073(12) 0.048(14)
Cl5B 0.36(2) 0.41(2) 0.322(19) -0.063(16) -0.043(18) 0.025(18)
Cl6B 0.36(2) 0.41(2) 0.356(19) -0.11(2) 0.003(19) 0.08(2)
C72B 0.318(17) 0.389(18) 0.309(16) -0.063(15) -0.032(15) 0.040(16)
Sb1 0.110(3) 0.104(4) 0.111(3) -0.003(3) 0.031(2) -0.004(3)
F1 0.069(9) 0.101(13) 0.069(8) 0.026(9) 0.015(7) 0.008(8)
F2 0.108(10) 0.096(9) 0.096(11) 0.019(9) -0.007(10) -0.001(7)
F3 0.085(11) 0.101(11) 0.115(15) -0.013(11) 0.009(9) -0.012(10)
F4 0.121(10) 0.088(8) 0.140(11) 0.009(9) 0.015(9) 0.009(8)
F5 0.084(8) 0.129(12) 0.095(8) 0.003(10) 0.038(6) -0.009(11)
F6 0.111(13) 0.138(13) 0.070(7) 0.008(8) 0.014(8) -0.047(10)
Sb1A 0.071(3) 0.124(7) 0.071(4) 0.037(5) 0.010(3) 0.015(5)
F1A 0.102(12) 0.126(13) 0.088(13) -0.006(11) 0.027(11) 0.000(12)
F2A 0.085(13) 0.094(12) 0.105(12) 0.013(11) 0.029(11) -0.006(11)
F3A 0.085(14) 0.105(16) 0.124(14) 0.005(14) 0.041(12) 0.005(14)
F4A 0.068(17) 0.123(13) 0.131(18) 0.040(14) 0.026(14) 0.025(13)
F5A 0.085(12) 0.090(17) 0.055(13) 0.021(13) 0.031(10) -0.003(13)
F6A 0.094(11) 0.128(14) 0.113(13) 0.009(13) 0.005(11) 0.004(11)
Sb1B 0.0357(8) 0.0500(13) 0.0339(8) 0.0062(10) 0.0017(6) -0.0007(10)
F1B 0.070(7) 0.081(7) 0.139(13) -0.002(9) 0.012(10) -0.007(6)
F2B 0.090(10) 0.113(11) 0.063(8) -0.012(7) 0.029(8) -0.009(8)
F3B 0.085(8) 0.115(10) 0.096(7) 0.009(8) 0.049(6) -0.032(8)
F4B 0.057(7) 0.091(9) 0.091(10) -0.002(9) -0.026(7) 0.000(7)
F5B 0.071(9) 0.109(8) 0.115(10) 0.048(8) -0.001(8) 0.006(6)
F6B 0.052(8) 0.052(8) 0.051(7) 0.016(7) 0.013(6) -0.006(6)

loop_
_atom_type_symbol
_atom_type_description
_atom_type_scat_dispersion_real
_atom_type_scat_dispersion_imag
_atom_type_scat_source
C C 0.0033 0.0016 'International Tables Vol C Tables 4.2.6.8 and 6.1.1.4'
H H 0.0000 0.0000 'International Tables Vol C Tables 4.2.6.8 and 6.1.1.4'
Cl Cl 0.1484 0.1585 'International Tables Vol C Tables 4.2.6.8 and 6.1.1.4'
F F 0.0171 0.0103 'International Tables Vol C Tables 4.2.6.8 and 6.1.1.4'
N N 0.0061 0.0033 'International Tables Vol C Tables 4.2.6.8 and 6.1.1.4'
O O 0.0106 0.0060 'International Tables Vol C Tables 4.2.6.8 and 6.1.1.4'
Sb Sb -0.5866 1.5461 'International Tables Vol C Tables 4.2.6.8 and 6.1.1.4'

loop_
_geom_angle_atom_site_label_1
_geom_angle_atom_site_label_2
_geom_angle_atom_site_label_3
_geom_angle
_geom_angle_site_symmetry_1
_geom_angle_site_symmetry_3
_geom_angle_publ_flag
C64 O1 C70 118.4(6) . . ?
O1 C64 C65 125.0(7) . . ?
O1 C64 C69 116.3(7) . . ?
C65 C64 C69 118.7(7) . . ?
C64 C65 H65 120.4 . . ?
C66 C65 C64 119.2(7) . . ?
C66 C65 H65 120.4 . . ?
C65 C66 H66 118.7 . . ?
C67 C66 C65 122.6(8) . . ?
C67 C66 H66 118.7 . . ?
C66 C67 H67 120.9 . . ?
C66 C67 C68 118.3(8) . . ?
C68 C67 H67 120.9 . . ?
C67 C68 H68 119.5 . . ?
C69 C68 C67 121.0(8) . . ?
C69 C68 H68 119.5 . . ?
C64 C69 H69 119.9 . . ?
C68 C69 C64 120.1(8) . . ?
C68 C69 H69 119.9 . . ?
O1 C70 H70A 109.5 . . ?
O1 C70 H70B 109.5 . . ?
O1 C70 H70C 109.5 . . ?
H70A C70 H70B 109.5 . . ?
H70A C70 H70C 109.5 . . ?
H70B C70 H70C 109.5 . . ?
C7 N1 C1 128.8(5) . . ?
C10 N1 C1 121.4(5) . . ?
C10 N1 C7 107.5(5) . . ?
C2 N2 C14 125.9(7) . . ?
C2 N2 C14A 124.2(9) . . ?
C11 N2 C2 123.3(5) . . ?
C11 N2 C14 110.8(7) . . ?
C11 N2 C14A 111.7(9) . . ?
C3 N3 C15 123.8(7) . . ?
C3 N3 C15A 122.5(9) . . ?
C18 N3 C3 123.8(5) . . ?
C18 N3 C15 112.2(7) . . ?
C18 N3 C15A 111.1(8) . . ?
C4 N4 C19 124.3(5) . . ?
C4 N4 C22 124.6(5) . . ?
C22 N4 C19 110.3(5) . . ?
C5 N5 C26 121.7(5) . . ?
C23 N5 C5 125.9(5) . . ?
C23 N5 C26 112.1(5) . . ?
C27 N6 C6 121.6(5) . . ?
C27 N6 C30 108.2(5) . . ?
C30 N6 C6 128.3(5) . . ?
N1 C1 C2 115.9(5) . . ?
C6 C1 N1 126.8(5) . . ?
C6 C1 C2 117.1(5) . . ?
N2 C2 C1 120.9(5) . . ?
C3 C2 N2 116.0(5) . . ?
C3 C2 C1 123.0(5) . . ?
C2 C3 N3 121.3(5) . . ?
C2 C3 C4 119.9(5) . . ?
C4 C3 N3 118.8(5) . . ?
N4 C4 C3 119.6(5) . . ?
N4 C4 C5 121.3(5) . . ?
C5 C4 C3 119.2(5) . . ?
N5 C5 C6 122.1(5) . . ?
C4 C5 N5 115.1(5) . . ?
C4 C5 C6 122.7(5) . . ?
C1 C6 N6 126.4(5) . . ?
C1 C6 C5 118.1(5) . . ?
C5 C6 N6 115.3(5) . . ?
N1 C7 C8 107.3(5) . . ?
N1 C7 C31 124.2(5) . . ?
C8 C7 C31 127.8(5) . . ?
C7 C8 C32 129.2(6) . . ?
C9 C8 C7 108.3(5) . . ?
C9 C8 C32 122.0(6) . . ?
C8 C9 C10 108.2(6) . . ?
C8 C9 C34 126.0(6) . . ?
C10 C9 C34 125.4(6) . . ?
N1 C10 C11 118.9(5) . . ?
C9 C10 N1 108.3(5) . . ?
C9 C10 C11 132.8(6) . . ?
N2 C11 C10 115.8(5) . . ?
N2 C11 C12 107.0(5) . . ?
C12 C11 C10 137.2(6) . . ?
C11 C12 C36 128.7(6) . . ?
C11 C12 C13 106.4(7) . . ?
C11 C12 C13A 106.8(9) . . ?
C13 C12 C36 124.9(7) . . ?
C13A C12 C36 121.8(9) . . ?
N3 C18 C19 117.1(5) . . ?
N3 C18 C17 104.7(6) . . ?
N3 C18 C17A 108.3(9) . . ?
C17 C18 C19 137.2(7) . . ?
C17A C18 C19 132.3(9) . . ?
N4 C19 C18 114.9(6) . . ?
C20 C19 N4 106.3(5) . . ?
C20 C19 C18 138.8(6) . . ?
C19 C20 C21 108.5(5) . . ?
C19 C20 C44 128.7(6) . . ?
C21 C20 C44 122.6(6) . . ?
C20 C21 C46 121.6(6) . . ?
C22 C21 C20 108.0(6) . . ?
C22 C21 C46 130.3(6) . . ?
N4 C22 C23 114.1(5) . . ?
C21 C22 N4 106.9(5) . . ?
C21 C22 C23 139.0(6) . . ?
N5 C23 C22 117.8(5) . . ?
N5 C23 C24 105.1(5) . . ?
C24 C23 C22 137.1(6) . . ?
C23 C24 C48 127.4(6) . . ?
C25 C24 C23 108.7(6) . . ?
C25 C24 C48 123.9(6) . . ?
C24 C25 C26 108.3(5) . . ?
C24 C25 C50 123.3(6) . . ?
C26 C25 C50 128.0(6) . . ?
N5 C26 C25 105.8(6) . . ?
N5 C26 C27 116.3(5) . . ?
C25 C26 C27 137.8(6) . . ?
N6 C27 C26 119.4(5) . . ?
N6 C27 C28 108.6(6) . . ?
C28 C27 C26 131.9(6) . . ?
C27 C28 C52 125.6(7) . . ?
C29 C28 C27 107.7(6) . . ?
C29 C28 C52 125.9(6) . . ?
C28 C29 C30 108.6(6) . . ?
C28 C29 C54 124.1(6) . . ?
C30 C29 C54 126.3(7) . . ?
N6 C30 C29 106.0(6) . . ?
C31 C30 N6 125.4(5) . . ?
C31 C30 C29 127.9(6) . . ?
C7 C31 C56 116.3(6) . . ?
C7 C31 C56A 116.3(6) . . ?
C30 C31 C7 128.2(6) . . ?
C30 C31 C56 115.4(6) . . ?
C30 C31 C56A 115.4(6) . . ?
C8 C32 H32A 109.3 . . ?
C8 C32 H32B 109.3 . . ?
H32A C32 H32B 108.0 . . ?
C33 C32 C8 111.4(5) . . ?
C33 C32 H32A 109.3 . . ?
C33 C32 H32B 109.3 . . ?
C32 C33 H33A 109.5 . . ?
C32 C33 H33B 109.5 . . ?
C32 C33 H33C 109.5 . . ?
H33A C33 H33B 109.5 . . ?
H33A C33 H33C 109.5 . . ?
H33B C33 H33C 109.5 . . ?
C9 C34 H34A 108.8 . . ?
C9 C34 H34B 108.8 . . ?
H34A C34 H34B 107.7 . . ?
C35 C34 C9 113.8(6) . . ?
C35 C34 H34A 108.8 . . ?
C35 C34 H34B 108.8 . . ?
C34 C35 H35A 109.5 . . ?
C34 C35 H35B 109.5 . . ?
C34 C35 H35C 109.5 . . ?
H35A C35 H35B 109.5 . . ?
H35A C35 H35C 109.5 . . ?
H35B C35 H35C 109.5 . . ?
C12 C36 H36A 109.2 . . ?
C12 C36 H36B 109.2 . . ?
C12 C36 C37 112.1(6) . . ?
H36A C36 H36B 107.9 . . ?
C37 C36 H36A 109.2 . . ?
C37 C36 H36B 109.2 . . ?
C36 C37 H37A 109.5 . . ?
C36 C37 H37B 109.5 . . ?
C36 C37 H37C 109.5 . . ?
H37A C37 H37B 109.5 . . ?
H37A C37 H37C 109.5 . . ?
H37B C37 H37C 109.5 . . ?
C20 C44 H44A 109.0 . . ?
C20 C44 H44B 109.0 . . ?
C20 C44 C45 112.8(6) . . ?
H44A C44 H44B 107.8 . . ?
C45 C44 H44A 109.0 . . ?
C45 C44 H44B 109.0 . . ?
C44 C45 H45A 109.5 . . ?
C44 C45 H45B 109.5 . . ?
C44 C45 H45C 109.5 . . ?
H45A C45 H45B 109.5 . . ?
H45A C45 H45C 109.5 . . ?
H45B C45 H45C 109.5 . . ?
C21 C46 H46A 109.1 . . ?
C21 C46 H46B 109.1 . . ?
C21 C46 C47 112.5(6) . . ?
H46A C46 H46B 107.8 . . ?
C47 C46 H46A 109.1 . . ?
C47 C46 H46B 109.1 . . ?
C46 C47 H47A 109.5 . . ?
C46 C47 H47B 109.5 . . ?
C46 C47 H47C 109.5 . . ?
H47A C47 H47B 109.5 . . ?
H47A C47 H47C 109.5 . . ?
H47B C47 H47C 109.5 . . ?
C24 C48 H48A 109.0 . . ?
C24 C48 H48B 109.0 . . ?
C24 C48 C49 112.8(6) . . ?
H48A C48 H48B 107.8 . . ?
C49 C48 H48A 109.0 . . ?
C49 C48 H48B 109.0 . . ?
C48 C49 H49A 109.5 . . ?
C48 C49 H49B 109.5 . . ?
C48 C49 H49C 109.5 . . ?
H49A C49 H49B 109.5 . . ?
H49A C49 H49C 109.5 . . ?
H49B C49 H49C 109.5 . . ?
C25 C50 H50A 109.1 . . ?
C25 C50 H50B 109.1 . . ?
C25 C50 C51 112.4(6) . . ?
H50A C50 H50B 107.9 . . ?
C51 C50 H50A 109.1 . . ?
C51 C50 H50B 109.1 . . ?
C50 C51 H51A 109.5 . . ?
C50 C51 H51B 109.5 . . ?
C50 C51 H51C 109.5 . . ?
H51A C51 H51B 109.5 . . ?
H51A C51 H51C 109.5 . . ?
H51B C51 H51C 109.5 . . ?
C28 C52 H52A 108.6 . . ?
C28 C52 H52B 108.6 . . ?
C28 C52 C53 114.7(6) . . ?
H52A C52 H52B 107.6 . . ?
C53 C52 H52A 108.6 . . ?
C53 C52 H52B 108.6 . . ?
C52 C53 H53A 109.5 . . ?
C52 C53 H53B 109.5 . . ?
C52 C53 H53C 109.5 . . ?
H53A C53 H53B 109.5 . . ?
H53A C53 H53C 109.5 . . ?
H53B C53 H53C 109.5 . . ?
C29 C54 H54A 109.5 . . ?
C29 C54 H54B 109.5 . . ?
H54A C54 H54B 108.1 . . ?
C55 C54 C29 110.6(7) . . ?
C55 C54 H54A 109.5 . . ?
C55 C54 H54B 109.5 . . ?
C54 C55 H55A 109.5 . . ?
C54 C55 H55B 109.5 . . ?
C54 C55 H55C 109.5 . . ?
H55A C55 H55B 109.5 . . ?
H55A C55 H55C 109.5 . . ?
H55B C55 H55C 109.5 . . ?
C59 N7 C62 118.6(10) . . ?
C59 N7 C63 120.1(10) . . ?
C63 N7 C62 121.2(10) . . ?
C12 C13 C38 122.8(10) . . ?
C14 C13 C12 108.3(9) . . ?
C14 C13 C38 128.4(10) . . ?
N2 C14 C13 106.0(9) . . ?
N2 C14 C15 117.1(10) . . ?
C13 C14 C15 136.8(9) . . ?
N3 C15 C14 115.8(10) . . ?
C16 C15 N3 106.7(9) . . ?
C16 C15 C14 137.5(9) . . ?
C15 C16 C17 107.3(8) . . ?
C15 C16 C40 130.1(10) . . ?
C17 C16 C40 122.6(9) . . ?
C18 C17 C16 109.0(8) . . ?
C18 C17 C42 127.0(9) . . ?
C16 C17 C42 123.7(8) . . ?
C13 C38 H38A 109.0 . . ?
C13 C38 H38B 109.0 . . ?
C13 C38 C39 112.7(11) . . ?
H38A C38 H38B 107.8 . . ?
C39 C38 H38A 109.0 . . ?
C39 C38 H38B 109.0 . . ?
C38 C39 H39A 109.5 . . ?
C38 C39 H39B 109.5 . . ?
C38 C39 H39C 109.5 . . ?
H39A C39 H39B 109.5 . . ?
H39A C39 H39C 109.5 . . ?
H39B C39 H39C 109.5 . . ?
C16 C40 H40A 109.7 . . ?
C16 C40 H40B 109.7 . . ?
C16 C40 C41 109.8(8) . . ?
H40A C40 H40B 108.2 . . ?
C41 C40 H40A 109.7 . . ?
C41 C40 H40B 109.7 . . ?
C40 C41 H41A 109.5 . . ?
C40 C41 H41B 109.5 . . ?
C40 C41 H41C 109.5 . . ?
H41A C41 H41B 109.5 . . ?
H41A C41 H41C 109.5 . . ?
H41B C41 H41C 109.5 . . ?
C17 C42 H42A 108.7 . . ?
C17 C42 H42B 108.7 . . ?
C17 C42 C43 114.3(10) . . ?
H42A C42 H42B 107.6 . . ?
C43 C42 H42A 108.7 . . ?
C43 C42 H42B 108.7 . . ?
C42 C43 H43A 109.5 . . ?
C42 C43 H43B 109.5 . . ?
C42 C43 H43C 109.5 . . ?
H43A C43 H43B 109.5 . . ?
H43A C43 H43C 109.5 . . ?
H43B C43 H43C 109.5 . . ?
C57 C56 C31 118.6(9) . . ?
C61 C56 C31 120.2(9) . . ?
C61 C56 C57 120.7(12) . . ?
C56 C57 H57 120.8 . . ?
C58 C57 C56 118.4(15) . . ?
C58 C57 H57 120.8 . . ?
C57 C58 H58 118.4 . . ?
C57 C58 C59 123.2(15) . . ?
C59 C58 H58 118.4 . . ?
N7 C59 C58 122.6(11) . . ?
N7 C59 C60 120.3(11) . . ?
C58 C59 C60 117.1(12) . . ?
C59 C60 H60 119.0 . . ?
C61 C60 C59 122.0(13) . . ?
C61 C60 H60 119.0 . . ?
C56 C61 H61 120.7 . . ?
C60 C61 C56 118.5(14) . . ?
C60 C61 H61 120.7 . . ?
N7 C62 H62A 109.5 . . ?
N7 C62 H62B 109.5 . . ?
N7 C62 H62C 109.5 . . ?
H62A C62 H62B 109.5 . . ?
H62A C62 H62C 109.5 . . ?
H62B C62 H62C 109.5 . . ?
N7 C63 H63A 109.5 . . ?
N7 C63 H63B 109.5 . . ?
N7 C63 H63C 109.5 . . ?
H63A C63 H63B 109.5 . . ?
H63A C63 H63C 109.5 . . ?
H63B C63 H63C 109.5 . . ?
C59A N7A C62A 119.6(17) . . ?
C59A N7A C63A 117.6(17) . . ?
C62A N7A C63A 122.8(19) . . ?
C12 C13A C38A 124.0(15) . . ?
C14A C13A C12 108.0(12) . . ?
C14A C13A C38A 127.9(13) . . ?
N2 C14A C13A 105.4(12) . . ?
N2 C14A C15A 117.4(14) . . ?
C13A C14A C15A 137.0(12) . . ?
N3 C15A C14A 114.6(13) . . ?
N3 C15A C16A 104.7(12) . . ?
C16A C15A C14A 140.7(13) . . ?
C15A C16A C17A 110.1(12) . . ?
C15A C16A C40A 127.1(14) . . ?
C17A C16A C40A 122.2(13) . . ?
C18 C17A C16A 104.9(11) . . ?
C18 C17A C42A 130.2(14) . . ?
C16A C17A C42A 124.9(12) . . ?
C13A C38A H38C 109.7 . . ?
C13A C38A H38D 109.7 . . ?
C13A C38A C39A 109.8(16) . . ?
H38C C38A H38D 108.2 . . ?
C39A C38A H38C 109.7 . . ?
C39A C38A H38D 109.7 . . ?
C38A C39A H39D 109.5 . . ?
C38A C39A H39E 109.5 . . ?
C38A C39A H39F 109.5 . . ?
H39D C39A H39E 109.5 . . ?
H39D C39A H39F 109.5 . . ?
H39E C39A H39F 109.5 . . ?
C16A C40A H40C 109.5 . . ?
C16A C40A H40D 109.5 . . ?
C16A C40A C41A 110.5(13) . . ?
H40C C40A H40D 108.1 . . ?
C41A C40A H40C 109.5 . . ?
C41A C40A H40D 109.5 . . ?
C40A C41A H41D 109.5 . . ?
C40A C41A H41E 109.5 . . ?
C40A C41A H41F 109.5 . . ?
H41D C41A H41E 109.5 . . ?
H41D C41A H41F 109.5 . . ?
H41E C41A H41F 109.5 . . ?
C17A C42A H42C 110.3 . . ?
C17A C42A H42D 110.3 . . ?
H42C C42A H42D 108.5 . . ?
C43A C42A C17A 107.3(17) . . ?
C43A C42A H42C 110.3 . . ?
C43A C42A H42D 110.3 . . ?
C42A C43A H43D 109.5 . . ?
C42A C43A H43E 109.5 . . ?
C42A C43A H43F 109.5 . . ?
H43D C43A H43E 109.5 . . ?
H43D C43A H43F 109.5 . . ?
H43E C43A H43F 109.5 . . ?
C57A C56A C31 125.4(14) . . ?
C57A C56A C61A 113(2) . . ?
C61A C56A C31 120.1(13) . . ?
C56A C57A H57A 117.8 . . ?
C58A C57A C56A 124(3) . . ?
C58A C57A H57A 117.8 . . ?
C57A C58A H58A 119.6 . . ?
C57A C58A C59A 121(3) . . ?
C59A C58A H58A 119.6 . . ?
N7A C59A C58A 120.5(19) . . ?
N7A C59A C60A 123.5(19) . . ?
C60A C59A C58A 116(2) . . ?
C59A C60A H60A 119.2 . . ?
C61A C60A C59A 122(2) . . ?
C61A C60A H60A 119.2 . . ?
C56A C61A H61A 118.3 . . ?
C60A C61A C56A 123(2) . . ?
C60A C61A H61A 118.3 . . ?
N7A C62A H62D 109.5 . . ?
N7A C62A H62E 109.5 . . ?
N7A C62A H62F 109.5 . . ?
H62D C62A H62E 109.5 . . ?
H62D C62A H62F 109.5 . . ?
H62E C62A H62F 109.5 . . ?
N7A C63A H63D 109.5 . . ?
N7A C63A H63E 109.5 . . ?
N7A C63A H63F 109.5 . . ?
H63D C63A H63E 109.5 . . ?
H63D C63A H63F 109.5 . . ?
H63E C63A H63F 109.5 . . ?
Cl1 C71 H71 109.5 . . ?
Cl2 C71 Cl1 101.5(13) . . ?
Cl2 C71 H71 109.5 . . ?
Cl3 C71 Cl1 115.2(13) . . ?
Cl3 C71 Cl2 111.5(13) . . ?
Cl3 C71 H71 109.5 . . ?
Cl1A C71A Cl2A 109.9(17) . . ?
Cl1A C71A Cl3A 101.0(15) . . ?
Cl1A C71A H71A 111.6 . . ?
Cl2A C71A H71A 111.6 . . ?
Cl3A C71A Cl2A 110.8(19) . . ?
Cl3A C71A H71A 111.6 . . ?
Cl1B C71B Cl3B 111(2) . . ?
Cl1B C71B H71B 108.9 . . ?
Cl2B C71B Cl1B 107(2) . . ?
Cl2B C71B Cl3B 112(3) . . ?
Cl2B C71B H71B 108.9 . . ?
Cl3B C71B H71B 108.9 . . ?
C72A Cl5A Cl6A 82(2) . 3_666 ?
Cl5A Cl6A Cl6A 81(2) 3_666 3_666 ?
C72A Cl6A Cl5A 158(2) . 3_666 ?
C72A Cl6A Cl6A 79(2) . 3_666 ?
Cl4A C72A Cl5A 99(2) . . ?
Cl4A C72A Cl6A 113(2) . . ?
Cl4A C72A H72A 109.9 . . ?
Cl5A C72A H72A 109.9 . . ?
Cl6A C72A Cl5A 115(3) . . ?
Cl6A C72A H72A 109.9 . . ?
Cl4 C72 H72 111.9 . . ?
Cl5 C72 Cl4 109.9(16) . . ?
Cl5 C72 Cl6 107.6(16) . . ?
Cl5 C72 H72 111.9 . . ?
Cl6 C72 Cl4 103.2(16) . . ?
Cl6 C72 H72 111.9 . . ?
Cl4B C72B Cl6B 120(2) . . ?
Cl4B C72B H72B 106.1 . . ?
Cl5B C72B Cl4B 120(3) . . ?
Cl5B C72B Cl6B 97.2(19) . . ?
Cl5B C72B H72B 106.1 . . ?
Cl6B C72B H72B 106.1 . . ?
F2 Sb1 F1 78.4(12) . . ?
F3 Sb1 F1 168.4(15) . . ?
F3 Sb1 F2 90.0(15) . . ?
F3 Sb1 F5 88.3(15) . . ?
F4 Sb1 F1 100.6(11) . . ?
F4 Sb1 F2 162.9(10) . . ?
F4 Sb1 F3 90.1(14) . . ?
F4 Sb1 F5 68.1(9) . . ?
F4 Sb1 F6 89.5(10) . . ?
F5 Sb1 F1 91.6(13) . . ?
F5 Sb1 F2 94.8(9) . . ?
F6 Sb1 F1 95.6(13) . . ?
F6 Sb1 F2 107.6(11) . . ?
F6 Sb1 F3 88.8(15) . . ?
F6 Sb1 F5 157.4(10) . . ?
F2A Sb1A F1A 76.7(14) . . ?
F3A Sb1A F1A 166.3(16) . . ?
F3A Sb1A F2A 89.6(15) . . ?
F3A Sb1A F6A 88.9(16) . . ?
F4A Sb1A F1A 103.7(16) . . ?
F4A Sb1A F2A 167.4(15) . . ?
F4A Sb1A F3A 89.7(17) . . ?
F4A Sb1A F5A 72.4(14) . . ?
F4A Sb1A F6A 93.0(14) . . ?
F5A Sb1A F1A 90.6(17) . . ?
F5A Sb1A F2A 95.0(14) . . ?
F5A Sb1A F3A 90.5(19) . . ?
F5A Sb1A F6A 165.4(16) . . ?
F6A Sb1A F1A 93.4(15) . . ?
F6A Sb1A F2A 99.6(14) . . ?
F1B Sb1B F2B 74.2(9) . . ?
F1B Sb1B F3B 89.2(8) . . ?
F1B Sb1B F4B 89.6(12) . . ?
F1B Sb1B F5B 156.6(9) . . ?
F1B Sb1B F6B 95.1(9) . . ?
F2B Sb1B F4B 94.6(13) . . ?
F2B Sb1B F5B 82.6(9) . . ?
F3B Sb1B F2B 163.0(9) . . ?
F3B Sb1B F4B 88.9(12) . . ?
F3B Sb1B F5B 114.1(9) . . ?
F4B Sb1B F5B 90.0(11) . . ?
F6B Sb1B F2B 87.5(10) . . ?
F6B Sb1B F3B 90.3(10) . . ?
F6B Sb1B F4B 175.1(13) . . ?
F6B Sb1B F5B 86.0(8) . . ?

loop_
_geom_bond_atom_site_label_1
_geom_bond_atom_site_label_2
_geom_bond_distance
_geom_bond_site_symmetry_2
_geom_bond_publ_flag
O1 C64 1.345(9) . ?
O1 C70 1.421(9) . ?
C64 C65 1.397(10) . ?
C64 C69 1.404(10) . ?
C65 H65 0.9500 . ?
C65 C66 1.383(11) . ?
C66 H66 0.9500 . ?
C66 C67 1.357(11) . ?
C67 H67 0.9500 . ?
C67 C68 1.398(12) . ?
C68 H68 0.9500 . ?
C68 C69 1.371(11) . ?
C69 H69 0.9500 . ?
C70 H70A 0.9800 . ?
C70 H70B 0.9800 . ?
C70 H70C 0.9800 . ?
N1 C1 1.414(7) . ?
N1 C7 1.406(7) . ?
N1 C10 1.403(7) . ?
N2 C2 1.387(7) . ?
N2 C11 1.373(8) . ?
N2 C14 1.392(11) . ?
N2 C14A 1.401(13) . ?
N3 C3 1.386(7) . ?
N3 C18 1.376(8) . ?
N3 C15 1.396(11) . ?
N3 C15A 1.399(13) . ?
N4 C4 1.365(7) . ?
N4 C19 1.406(7) . ?
N4 C22 1.404(7) . ?
N5 C5 1.385(7) . ?
N5 C23 1.379(8) . ?
N5 C26 1.395(7) . ?
N6 C6 1.421(7) . ?
N6 C27 1.401(8) . ?
N6 C30 1.407(8) . ?
C1 C2 1.414(7) . ?
C1 C6 1.408(8) . ?
C2 C3 1.362(8) . ?
C3 C4 1.371(8) . ?
C4 C5 1.368(8) . ?
C5 C6 1.411(8) . ?
C7 C8 1.418(9) . ?
C7 C31 1.418(8) . ?
C8 C9 1.381(8) . ?
C8 C32 1.514(9) . ?
C9 C10 1.400(8) . ?
C9 C34 1.506(9) . ?
C10 C11 1.439(8) . ?
C11 C12 1.404(8) . ?
C12 C36 1.497(9) . ?
C12 C13 1.424(11) . ?
C12 C13A 1.443(14) . ?
C18 C19 1.476(8) . ?
C18 C17 1.414(10) . ?
C18 C17A 1.407(12) . ?
C19 C20 1.379(9) . ?
C20 C21 1.445(8) . ?
C20 C44 1.493(9) . ?
C21 C22 1.373(9) . ?
C21 C46 1.495(9) . ?
C22 C23 1.451(8) . ?
C23 C24 1.424(8) . ?
C24 C25 1.403(9) . ?
C24 C48 1.507(9) . ?
C25 C26 1.404(9) . ?
C25 C50 1.506(9) . ?
C26 C27 1.412(9) . ?
C27 C28 1.408(9) . ?
C28 C29 1.384(10) . ?
C28 C52 1.495(9) . ?
C29 C30 1.444(8) . ?
C29 C54 1.523(10) . ?
C30 C31 1.386(9) . ?
C31 C56 1.478(9) . ?
C31 C56A 1.478(9) . ?
C32 H32A 0.9900 . ?
C32 H32B 0.9900 . ?
C32 C33 1.500(9) . ?
C33 H33A 0.9800 . ?
C33 H33B 0.9800 . ?
C33 H33C 0.9800 . ?
C34 H34A 0.9200 . ?
C34 H34B 0.9200 . ?
C34 C35 1.491(9) . ?
C35 H35A 0.9800 . ?
C35 H35B 0.9800 . ?
C35 H35C 0.9800 . ?
C36 H36A 0.9200 . ?
C36 H36B 0.9200 . ?
C36 C37 1.505(11) . ?
C37 H37A 0.9800 . ?
C37 H37B 0.9800 . ?
C37 H37C 0.9800 . ?
C44 H44A 0.9900 . ?
C44 H44B 0.9900 . ?
C44 C45 1.514(11) . ?
C45 H45A 0.9800 . ?
C45 H45B 0.9800 . ?
C45 H45C 0.9800 . ?
C46 H46A 0.9900 . ?
C46 H46B 0.9900 . ?
C46 C47 1.549(11) . ?
C47 H47A 0.9800 . ?
C47 H47B 0.9800 . ?
C47 H47C 0.9800 . ?
C48 H48A 0.9900 . ?
C48 H48B 0.9900 . ?
C48 C49 1.518(10) . ?
C49 H49A 0.9800 . ?
C49 H49B 0.9800 . ?
C49 H49C 0.9800 . ?
C50 H50A 0.9900 . ?
C50 H50B 0.9900 . ?
C50 C51 1.518(11) . ?
C51 H51A 0.9800 . ?
C51 H51B 0.9800 . ?
C51 H51C 0.9800 . ?
C52 H52A 0.9900 . ?
C52 H52B 0.9900 . ?
C52 C53 1.514(10) . ?
C53 H53A 0.9800 . ?
C53 H53B 0.9800 . ?
C53 H53C 0.9800 . ?
C54 H54A 0.9900 . ?
C54 H54B 0.9900 . ?
C54 C55 1.490(11) . ?
C55 H55A 0.9800 . ?
C55 H55B 0.9800 . ?
C55 H55C 0.9800 . ?
N7 C59 1.364(12) . ?
N7 C62 1.468(12) . ?
N7 C63 1.456(11) . ?
C13 C14 1.396(11) . ?
C13 C38 1.498(12) . ?
C14 C15 1.449(12) . ?
C15 C16 1.382(11) . ?
C16 C17 1.430(12) . ?
C16 C40 1.494(11) . ?
C17 C42 1.484(12) . ?
C38 H38A 0.9900 . ?
C38 H38B 0.9900 . ?
C38 C39 1.526(14) . ?
C39 H39A 0.9800 . ?
C39 H39B 0.9800 . ?
C39 H39C 0.9800 . ?
C40 H40A 0.9900 . ?
C40 H40B 0.9900 . ?
C40 C41 1.530(12) . ?
C41 H41A 0.9800 . ?
C41 H41B 0.9800 . ?
C41 H41C 0.9800 . ?
C42 H42A 0.9900 . ?
C42 H42B 0.9900 . ?
C42 C43 1.563(13) . ?
C43 H43A 0.9800 . ?
C43 H43B 0.9800 . ?
C43 H43C 0.9800 . ?
C56 C57 1.407(11) . ?
C56 C61 1.400(11) . ?
C57 H57 0.9500 . ?
C57 C58 1.367(12) . ?
C58 H58 0.9500 . ?
C58 C59 1.397(11) . ?
C59 C60 1.399(11) . ?
C60 H60 0.9500 . ?
C60 C61 1.390(12) . ?
C61 H61 0.9500 . ?
C62 H62A 0.9800 . ?
C62 H62B 0.9800 . ?
C62 H62C 0.9800 . ?
C63 H63A 0.9800 . ?
C63 H63B 0.9800 . ?
C63 H63C 0.9800 . ?
N7A C59A 1.364(16) . ?
N7A C62A 1.447(15) . ?
N7A C63A 1.457(15) . ?
C13A C14A 1.405(13) . ?
C13A C38A 1.512(16) . ?
C14A C15A 1.460(15) . ?
C15A C16A 1.403(13) . ?
C16A C17A 1.434(14) . ?
C16A C40A 1.520(15) . ?
C17A C42A 1.58(2) . ?
C38A H38C 0.9900 . ?
C38A H38D 0.9900 . ?
C38A C39A 1.521(16) . ?
C39A H39D 0.9800 . ?
C39A H39E 0.9800 . ?
C39A H39F 0.9800 . ?
C40A H40C 0.9900 . ?
C40A H40D 0.9900 . ?
C40A C41A 1.538(16) . ?
C41A H41D 0.9800 . ?
C41A H41E 0.9800 . ?
C41A H41F 0.9800 . ?
C42A H42C 0.9900 . ?
C42A H42D 0.9900 . ?
C42A C43A 1.509(17) . ?
C43A H43D 0.9800 . ?
C43A H43E 0.9800 . ?
C43A H43F 0.9800 . ?
C56A C57A 1.408(14) . ?
C56A C61A 1.412(14) . ?
C57A H57A 0.9500 . ?
C57A C58A 1.378(15) . ?
C58A H58A 0.9500 . ?
C58A C59A 1.406(15) . ?
C59A C60A 1.402(14) . ?
C60A H60A 0.9500 . ?
C60A C61A 1.385(15) . ?
C61A H61A 0.9500 . ?
C62A H62D 0.9800 . ?
C62A H62E 0.9800 . ?
C62A H62F 0.9800 . ?
C63A H63D 0.9800 . ?
C63A H63E 0.9800 . ?
C63A H63F 0.9800 . ?
Cl1 C71 1.779(17) . ?
Cl2 C71 1.745(18) . ?
Cl3 C71 1.741(17) . ?
C71 H71 1.0000 . ?
Cl1A C71A 1.77(2) . ?
Cl2A Cl3A 2.11(3) 3_776 ?
Cl2A C71A 1.81(2) . ?
Cl3A Cl3A 2.08(5) 3_776 ?
Cl3A C71A 1.80(2) . ?
C71A H71A 1.0000 . ?
Cl1B C71B 1.79(2) . ?
Cl2B C71B 1.78(2) . ?
Cl3B C71B 1.79(2) . ?
C71B H71B 1.0000 . ?
Cl4A C72A 1.75(2) . ?
Cl5A Cl6A 2.25(5) 3_666 ?
Cl5A C72A 1.78(2) . ?
Cl6A Cl6A 2.36(7) 3_666 ?
Cl6A C72A 1.77(2) . ?
C72A H72A 1.0000 . ?
Cl4 C72 1.79(2) . ?
Cl5 C72 1.73(2) . ?
Cl6 C72 1.78(2) . ?
C72 H72 1.0000 . ?
Cl4B C72B 1.77(2) . ?
Cl5B C72B 1.77(2) . ?
Cl6B C72B 1.78(2) . ?
C72B H72B 1.0000 . ?
Sb1 F1 1.95(3) . ?
Sb1 F2 1.88(2) . ?
Sb1 F3 1.79(3) . ?
Sb1 F4 1.74(2) . ?
Sb1 F5 1.799(18) . ?
Sb1 F6 1.78(2) . ?
Sb1A F1A 1.98(3) . ?
Sb1A F2A 1.92(2) . ?
Sb1A F3A 1.77(3) . ?
Sb1A F4A 1.71(2) . ?
Sb1A F5A 1.77(2) . ?
Sb1A F6A 1.79(3) . ?
Sb1B F1B 1.830(19) . ?
Sb1B F2B 1.886(18) . ?
Sb1B F3B 1.880(15) . ?
Sb1B F4B 1.93(2) . ?
Sb1B F5B 1.965(18) . ?
Sb1B F6B 1.85(2) . ?

loop_
_geom_torsion_atom_site_label_1
_geom_torsion_atom_site_label_2
_geom_torsion_atom_site_label_3
_geom_torsion_atom_site_label_4
_geom_torsion
_geom_torsion_site_symmetry_1
_geom_torsion_site_symmetry_2
_geom_torsion_site_symmetry_3
_geom_torsion_site_symmetry_4
_geom_torsion_publ_flag
O1 C64 C65 C66 179.5(6) . . . . ?
O1 C64 C69 C68 179.8(6) . . . . ?
C64 C65 C66 C67 1.1(11) . . . . ?
C65 C64 C69 C68 -1.0(9) . . . . ?
C65 C66 C67 C68 -2.1(11) . . . . ?
C66 C67 C68 C69 1.4(10) . . . . ?
C67 C68 C69 C64 0.1(10) . . . . ?
C69 C64 C65 C66 0.5(9) . . . . ?
C70 O1 C64 C65 6.3(9) . . . . ?
C70 O1 C64 C69 -174.6(6) . . . . ?
N1 C1 C2 N2 7.0(7) . . . . ?
N1 C1 C2 C3 -176.2(5) . . . . ?
N1 C1 C6 N6 -11.9(9) . . . . ?
N1 C1 C6 C5 173.6(5) . . . . ?
N1 C7 C8 C9 -4.6(6) . . . . ?
N1 C7 C8 C32 167.5(6) . . . . ?
N1 C7 C31 C30 -20.1(10) . . . . ?
N1 C7 C31 C56 161.5(5) . . . . ?
N1 C7 C31 C56A 161.5(5) . . . . ?
N1 C10 C11 N2 20.4(7) . . . . ?
N1 C10 C11 C12 -157.9(7) . . . . ?
N2 C2 C3 N3 1.3(8) . . . . ?
N2 C2 C3 C4 179.5(5) . . . . ?
N2 C11 C12 C36 -169.0(7) . . . . ?
N2 C11 C12 C13 11.9(9) . . . . ?
N2 C11 C12 C13A -7.6(11) . . . . ?
N2 C14 C15 N3 -1(2) . . . . ?
N2 C14 C15 C16 -179.3(18) . . . . ?
N2 C14A C15A N3 6(3) . . . . ?
N2 C14A C15A C16A -174(3) . . . . ?
N3 C3 C4 N4 -3.4(8) . . . . ?
N3 C3 C4 C5 176.4(5) . . . . ?
N3 C18 C19 N4 -14.5(8) . . . . ?
N3 C18 C19 C20 168.3(7) . . . . ?
N3 C18 C17 C16 2.9(10) . . . . ?
N3 C18 C17 C42 176.3(10) . . . . ?
N3 C18 C17A C16A -9.6(15) . . . . ?
N3 C18 C17A C42A 170.2(16) . . . . ?
N3 C15 C16 C17 0.6(14) . . . . ?
N3 C15 C16 C40 -178.8(10) . . . . ?
N3 C15A C16A C17A -4(2) . . . . ?
N3 C15A C16A C40A -175.9(16) . . . . ?
N4 C4 C5 N5 -0.1(8) . . . . ?
N4 C4 C5 C6 179.6(5) . . . . ?
N4 C19 C20 C21 0.9(7) . . . . ?
N4 C19 C20 C44 175.6(6) . . . . ?
N4 C22 C23 N5 -1.0(8) . . . . ?
N4 C22 C23 C24 -179.1(7) . . . . ?
N5 C5 C6 N6 6.1(7) . . . . ?
N5 C5 C6 C1 -178.7(5) . . . . ?
N5 C23 C24 C25 0.5(7) . . . . ?
N5 C23 C24 C48 178.8(6) . . . . ?
N5 C26 C27 N6 22.6(8) . . . . ?
N5 C26 C27 C28 -154.5(6) . . . . ?
N6 C27 C28 C29 2.1(7) . . . . ?
N6 C27 C28 C52 -168.0(6) . . . . ?
N6 C30 C31 C7 -18.0(10) . . . . ?
N6 C30 C31 C56 160.4(5) . . . . ?
N6 C30 C31 C56A 160.4(5) . . . . ?
C1 N1 C7 C8 -156.6(5) . . . . ?
C1 N1 C7 C31 32.5(9) . . . . ?
C1 N1 C10 C9 158.8(5) . . . . ?
C1 N1 C10 C11 -21.3(8) . . . . ?
C1 C2 C3 N3 -175.7(5) . . . . ?
C1 C2 C3 C4 2.5(8) . . . . ?
C2 N2 C11 C10 -6.6(8) . . . . ?
C2 N2 C11 C12 172.2(5) . . . . ?
C2 N2 C14 C13 -179.4(8) . . . . ?
C2 N2 C14 C15 4(2) . . . . ?
C2 N2 C14A C13A -165.5(12) . . . . ?
C2 N2 C14A C15A 11(3) . . . . ?
C2 C1 C6 N6 173.6(5) . . . . ?
C2 C1 C6 C5 -1.0(8) . . . . ?
C2 C3 C4 N4 178.3(5) . . . . ?
C2 C3 C4 C5 -1.9(8) . . . . ?
C3 N3 C18 C19 10.3(9) . . . . ?
C3 N3 C18 C17 -178.7(7) . . . . ?
C3 N3 C18 C17A -154.5(9) . . . . ?
C3 N3 C15 C14 -1.6(16) . . . . ?
C3 N3 C15 C16 177.3(8) . . . . ?
C3 N3 C15A C14A -20(2) . . . . ?
C3 N3 C15A C16A 160.2(11) . . . . ?
C3 C4 C5 N5 -179.9(5) . . . . ?
C3 C4 C5 C6 -0.2(8) . . . . ?
C4 N4 C19 C18 11.0(8) . . . . ?
C4 N4 C19 C20 -170.9(5) . . . . ?
C4 N4 C22 C21 170.1(5) . . . . ?
C4 N4 C22 C23 -7.9(8) . . . . ?
C4 C5 C6 N6 -173.6(5) . . . . ?
C4 C5 C6 C1 1.6(8) . . . . ?
C5 N5 C23 C22 9.9(8) . . . . ?
C5 N5 C23 C24 -171.5(5) . . . . ?
C5 N5 C26 C25 170.3(5) . . . . ?
C5 N5 C26 C27 -12.9(8) . . . . ?
C6 N6 C27 C26 -18.8(8) . . . . ?
C6 N6 C27 C28 158.9(5) . . . . ?
C6 N6 C30 C29 -155.9(5) . . . . ?
C6 N6 C30 C31 32.9(9) . . . . ?
C6 C1 C2 N2 -177.9(5) . . . . ?
C6 C1 C2 C3 -1.1(8) . . . . ?
C7 N1 C1 C2 167.9(5) . . . . ?
C7 N1 C1 C6 -6.7(9) . . . . ?
C7 N1 C10 C9 -5.5(6) . . . . ?
C7 N1 C10 C11 174.4(5) . . . . ?
C7 C8 C9 C10 1.3(7) . . . . ?
C7 C8 C9 C34 173.8(6) . . . . ?
C7 C8 C32 C33 -77.0(8) . . . . ?
C7 C31 C56 C57 -68.8(14) . . . . ?
C7 C31 C56 C61 119.0(11) . . . . ?
C7 C31 C56A C57A -59(2) . . . . ?
C7 C31 C56A C61A 103.9(17) . . . . ?
C8 C7 C31 C30 170.9(6) . . . . ?
C8 C7 C31 C56 -7.4(9) . . . . ?
C8 C7 C31 C56A -7.4(9) . . . . ?
C8 C9 C10 N1 2.6(6) . . . . ?
C8 C9 C10 C11 -177.3(6) . . . . ?
C8 C9 C34 C35 -107.1(7) . . . . ?
C9 C8 C32 C33 94.1(7) . . . . ?
C9 C10 C11 N2 -159.8(6) . . . . ?
C9 C10 C11 C12 22.0(12) . . . . ?
C10 N1 C1 C2 7.2(7) . . . . ?
C10 N1 C1 C6 -167.4(5) . . . . ?
C10 N1 C7 C8 6.2(6) . . . . ?
C10 N1 C7 C31 -164.7(5) . . . . ?
C10 C9 C34 C35 64.2(8) . . . . ?
C10 C11 C12 C36 9.4(13) . . . . ?
C10 C11 C12 C13 -169.7(8) . . . . ?
C10 C11 C12 C13A 170.8(10) . . . . ?
C11 N2 C2 C1 -7.3(8) . . . . ?
C11 N2 C2 C3 175.7(5) . . . . ?
C11 N2 C14 C13 0.9(17) . . . . ?
C11 N2 C14 C15 -176.0(12) . . . . ?
C11 N2 C14A C13A 5(3) . . . . ?
C11 N2 C14A C15A -178.7(18) . . . . ?
C11 C12 C36 C37 59.8(10) . . . . ?
C11 C12 C13 C14 -11.5(13) . . . . ?
C11 C12 C13 C38 176.3(10) . . . . ?
C11 C12 C13A C14A 10.6(18) . . . . ?
C11 C12 C13A C38A -172.9(15) . . . . ?
C12 C13 C14 N2 6.6(17) . . . . ?
C12 C13 C14 C15 -177(2) . . . . ?
C12 C13 C38 C39 80.6(15) . . . . ?
C12 C13A C14A N2 -9(2) . . . . ?
C12 C13A C14A C15A 175(3) . . . . ?
C12 C13A C38A C39A -82(2) . . . . ?
C18 N3 C3 C2 177.1(6) . . . . ?
C18 N3 C3 C4 -1.1(8) . . . . ?
C18 N3 C15 C14 -177.8(12) . . . . ?
C18 N3 C15 C16 1.2(13) . . . . ?
C18 N3 C15A C14A 177.4(16) . . . . ?
C18 N3 C15A C16A -2(2) . . . . ?
C18 C19 C20 C21 178.3(7) . . . . ?
C18 C19 C20 C44 -7.0(13) . . . . ?
C18 C17 C42 C43 -74.2(14) . . . . ?
C18 C17A C42A C43A 95(2) . . . . ?
C19 N4 C4 C3 -2.1(8) . . . . ?
C19 N4 C4 C5 178.1(5) . . . . ?
C19 N4 C22 C21 -0.5(6) . . . . ?
C19 N4 C22 C23 -178.5(5) . . . . ?
C19 C18 C17 C16 171.0(8) . . . . ?
C19 C18 C17 C42 -15.5(17) . . . . ?
C19 C18 C17A C16A -171.2(10) . . . . ?
C19 C18 C17A C42A 9(3) . . . . ?
C19 C20 C21 C22 -1.2(7) . . . . ?
C19 C20 C21 C46 -178.6(6) . . . . ?
C19 C20 C44 C45 -83.5(9) . . . . ?
C20 C21 C22 N4 1.0(7) . . . . ?
C20 C21 C22 C23 178.3(7) . . . . ?
C20 C21 C46 C47 88.3(8) . . . . ?
C21 C20 C44 C45 90.5(8) . . . . ?
C21 C22 C23 N5 -178.2(7) . . . . ?
C21 C22 C23 C24 3.7(14) . . . . ?
C22 N4 C4 C3 -171.4(5) . . . . ?
C22 N4 C4 C5 8.8(8) . . . . ?
C22 N4 C19 C18 -178.4(5) . . . . ?
C22 N4 C19 C20 -0.3(6) . . . . ?
C22 C21 C46 C47 -88.4(9) . . . . ?
C22 C23 C24 C25 178.7(7) . . . . ?
C22 C23 C24 C48 -2.9(12) . . . . ?
C23 N5 C5 C4 -9.3(8) . . . . ?
C23 N5 C5 C6 170.9(5) . . . . ?
C23 N5 C26 C25 -3.1(6) . . . . ?
C23 N5 C26 C27 173.7(5) . . . . ?
C23 C24 C25 C26 -2.4(7) . . . . ?
C23 C24 C25 C50 170.6(6) . . . . ?
C23 C24 C48 C49 -90.1(8) . . . . ?
C24 C25 C26 N5 3.3(7) . . . . ?
C24 C25 C26 C27 -172.4(7) . . . . ?
C24 C25 C50 C51 -118.3(8) . . . . ?
C25 C24 C48 C49 88.0(8) . . . . ?
C25 C26 C27 N6 -161.9(7) . . . . ?
C25 C26 C27 C28 21.0(12) . . . . ?
C26 N5 C5 C4 178.1(5) . . . . ?
C26 N5 C5 C6 -1.6(8) . . . . ?
C26 N5 C23 C22 -177.0(5) . . . . ?
C26 N5 C23 C24 1.7(6) . . . . ?
C26 C25 C50 C51 53.3(10) . . . . ?
C26 C27 C28 C29 179.4(6) . . . . ?
C26 C27 C28 C52 9.3(11) . . . . ?
C27 N6 C6 C1 -170.7(5) . . . . ?
C27 N6 C6 C5 4.1(7) . . . . ?
C27 N6 C30 C29 8.5(6) . . . . ?
C27 N6 C30 C31 -162.6(6) . . . . ?
C27 C28 C29 C30 3.3(7) . . . . ?
C27 C28 C29 C54 -166.6(6) . . . . ?
C27 C28 C52 C53 58.0(10) . . . . ?
C28 C29 C30 N6 -7.3(7) . . . . ?
C28 C29 C30 C31 163.6(6) . . . . ?
C28 C29 C54 C55 89.7(9) . . . . ?
C29 C28 C52 C53 -110.4(8) . . . . ?
C29 C30 C31 C7 172.7(6) . . . . ?
C29 C30 C31 C56 -8.9(9) . . . . ?
C29 C30 C31 C56A -8.9(9) . . . . ?
C30 N6 C6 C1 -8.1(9) . . . . ?
C30 N6 C6 C5 166.6(5) . . . . ?
C30 N6 C27 C26 175.5(5) . . . . ?
C30 N6 C27 C28 -6.8(7) . . . . ?
C30 C29 C54 C55 -78.4(10) . . . . ?
C30 C31 C56 C57 112.6(14) . . . . ?
C30 C31 C56 C61 -59.6(12) . . . . ?
C30 C31 C56A C57A 123(2) . . . . ?
C30 C31 C56A C61A -74.6(18) . . . . ?
C31 C7 C8 C9 165.8(6) . . . . ?
C31 C7 C8 C32 -22.1(10) . . . . ?
C31 C56 C57 C58 -176.1(13) . . . . ?
C31 C56 C61 C60 177.3(11) . . . . ?
C31 C56A C57A C58A 177(2) . . . . ?
C31 C56A C61A C60A -175(2) . . . . ?
C32 C8 C9 C10 -171.5(5) . . . . ?
C32 C8 C9 C34 1.0(9) . . . . ?
C34 C9 C10 N1 -170.0(5) . . . . ?
C34 C9 C10 C11 10.2(10) . . . . ?
C36 C12 C13 C14 169.3(12) . . . . ?
C36 C12 C13 C38 -2.8(16) . . . . ?
C36 C12 C13A C14A 173.6(16) . . . . ?
C36 C12 C13A C38A -10(2) . . . . ?
C44 C20 C21 C22 -176.3(6) . . . . ?
C44 C20 C21 C46 6.3(9) . . . . ?
C46 C21 C22 N4 178.0(6) . . . . ?
C46 C21 C22 C23 -4.7(13) . . . . ?
C48 C24 C25 C26 179.2(6) . . . . ?
C48 C24 C25 C50 -7.8(10) . . . . ?
C50 C25 C26 N5 -169.2(6) . . . . ?
C50 C25 C26 C27 15.0(12) . . . . ?
C52 C28 C29 C30 173.4(6) . . . . ?
C52 C28 C29 C54 3.5(11) . . . . ?
C54 C29 C30 N6 162.2(6) . . . . ?
C54 C29 C30 C31 -26.9(11) . . . . ?
N7 C59 C60 C61 -178.6(14) . . . . ?
C13 C12 C36 C37 -121.2(10) . . . . ?
C13 C14 C15 N3 -176(2) . . . . ?
C13 C14 C15 C16 5(4) . . . . ?
C14 N2 C2 C1 173.1(13) . . . . ?
C14 N2 C2 C3 -3.9(15) . . . . ?
C14 N2 C11 C10 173.1(12) . . . . ?
C14 N2 C11 C12 -8.1(13) . . . . ?
C14 C13 C38 C39 -89.9(18) . . . . ?
C14 C15 C16 C17 179.3(17) . . . . ?
C14 C15 C16 C40 0(3) . . . . ?
C15 N3 C3 C2 1.4(11) . . . . ?
C15 N3 C3 C4 -176.8(9) . . . . ?
C15 N3 C18 C19 -173.5(8) . . . . ?
C15 N3 C18 C17 -2.5(10) . . . . ?
C15 C16 C17 C18 -2.2(13) . . . . ?
C15 C16 C17 C42 -175.9(11) . . . . ?
C15 C16 C40 C41 -91.6(16) . . . . ?
C16 C17 C42 C43 98.3(13) . . . . ?
C17 C18 C19 N4 178.4(9) . . . . ?
C17 C18 C19 C20 1.1(15) . . . . ?
C17 C16 C40 C41 89.1(13) . . . . ?
C38 C13 C14 N2 178.2(14) . . . . ?
C38 C13 C14 C15 -6(3) . . . . ?
C40 C16 C17 C18 177.3(9) . . . . ?
C40 C16 C17 C42 3.5(16) . . . . ?
C56 C57 C58 C59 0(3) . . . . ?
C57 C56 C61 C60 5(2) . . . . ?
C57 C58 C59 N7 179.9(17) . . . . ?
C57 C58 C59 C60 2(2) . . . . ?
C58 C59 C60 C61 -1(2) . . . . ?
C59 C60 C61 C56 -3(2) . . . . ?
C61 C56 C57 C58 -4(3) . . . . ?
C62 N7 C59 C58 0(2) . . . . ?
C62 N7 C59 C60 178.0(14) . . . . ?
C63 N7 C59 C58 -176.3(14) . . . . ?
C63 N7 C59 C60 2(2) . . . . ?
N7A C59A C60A C61A 180(3) . . . . ?
C13A C12 C36 C37 -99.1(12) . . . . ?
C13A C14A C15A N3 -178(3) . . . . ?
C13A C14A C15A C16A 1(6) . . . . ?
C14A N2 C2 C1 161.8(19) . . . . ?
C14A N2 C2 C3 -15(2) . . . . ?
C14A N2 C11 C10 -176.9(17) . . . . ?
C14A N2 C11 C12 1.9(18) . . . . ?
C14A C13A C38A C39A 94(3) . . . . ?
C14A C15A C16A C17A 177(3) . . . . ?
C14A C15A C16A C40A 5(4) . . . . ?
C15A N3 C3 C2 17.0(15) . . . . ?
C15A N3 C3 C4 -161.3(13) . . . . ?
C15A N3 C18 C19 172.5(12) . . . . ?
C15A N3 C18 C17A 7.7(15) . . . . ?
C15A C16A C17A C18 8(2) . . . . ?
C15A C16A C17A C42A -171.4(18) . . . . ?
C15A C16A C40A C41A 81(2) . . . . ?
C16A C17A C42A C43A -85(2) . . . . ?
C17A C18 C19 N4 145.9(12) . . . . ?
C17A C18 C19 C20 -31.4(16) . . . . ?
C17A C16A C40A C41A -90(2) . . . . ?
C38A C13A C14A N2 174(2) . . . . ?
C38A C13A C14A C15A -1(5) . . . . ?
C40A C16A C17A C18 -179.1(14) . . . . ?
C40A C16A C17A C42A 1(3) . . . . ?
C56A C57A C58A C59A -10(5) . . . . ?
C57A C56A C61A C60A -10(4) . . . . ?
C57A C58A C59A N7A -177(3) . . . . ?
C57A C58A C59A C60A 2(4) . . . . ?
C58A C59A C60A C61A 0(4) . . . . ?
C59A C60A C61A C56A 5(4) . . . . ?
C61A C56A C57A C58A 13(4) . . . . ?
C62A N7A C59A C58A 5(4) . . . . ?
C62A N7A C59A C60A -174(2) . . . . ?
C63A N7A C59A C58A -176(2) . . . . ?
C63A N7A C59A C60A 4(4) . . . . ?
Cl2A Cl3A C71A Cl1A -179(6) 3_776 . . . ?
Cl2A Cl3A C71A Cl2A -62(7) 3_776 . . . ?
Cl3A Cl2A C71A Cl1A 126(2) 3_776 . . . ?
Cl3A Cl2A C71A Cl3A 15(2) 3_776 . . . ?
Cl3A Cl3A C71A Cl1A -131.6(19) 3_776 . . . ?
Cl3A Cl3A C71A Cl2A -15(2) 3_776 . . . ?
Cl5A Cl6A C72A Cl4A -71(6) 3_666 . . . ?
Cl5A Cl6A C72A Cl5A 41(7) 3_666 . . . ?
Cl6A Cl5A C72A Cl4A 106(2) 3_666 . . . ?
Cl6A Cl5A C72A Cl6A -15(3) 3_666 . . . ?
Cl6A Cl6A C72A Cl4A -98(3) 3_666 . . . ?
Cl6A Cl6A C72A Cl5A 14(3) 3_666 . . . ?
